data_7233981
loop_
_publ_author_name
'Balestri, Davide'
'Scilabra, Patrick'
'Carraro, Claudia'
'Delledonne, Andrea'
'Bacchi, Alessia'
'Mazzeo, Paolo Pio'
'Carlucci, Lucia'
'Pelagatti, Paolo'

_publ_section_title
;
 Structural, thermal and topological characterization of coordination
 networks containing flexible aminocarboxylate ligands with a central
 biphenylene scaffold
;
_journal_issue 42
_journal_name_full CrystEngComm
_journal_page_first 6365
_journal_paper_doi 10.1039/C9CE01230C
_journal_volume 21
_journal_year 2019
_chemical_formula_moiety 'C82.25 H64.25 N7.5 O14.47 Zn4, 4(C3 H7 N O), 0.5(C6 H14 N2 O)'
_chemical_formula_sum 'C97.25 H99.25 N12.5 O18.96 Zn4'
_chemical_formula_weight 2007.98
_space_group_crystal_system triclinic
_space_group_IT_number 2
_space_group_name_Hall '-P 1'
_space_group_name_H-M_alt 'P -1'
_symmetry_space_group_name_Hall '-P 1'
_symmetry_space_group_name_H-M 'P -1'
_atom_sites_solution_hydrogens mixed
_atom_sites_solution_primary dual
_audit_creation_date 2019-07-02
_audit_creation_method
;
Olex2 1.2
(compiled 2018.05.29 svn.r3508 for OlexSys, GUI svn.r5506)
;
_audit_update_record
;
2019-07-18 deposited with the CCDC.    2019-09-18 downloaded from the CCDC.
;
_cell_angle_alpha 101.926(3)
_cell_angle_beta 96.440(3)
_cell_angle_gamma 98.138(3)
_cell_formula_units_Z 2
_cell_length_a 15.2047(6)
_cell_length_b 18.4315(6)
_cell_length_c 28.6082(11)
_cell_measurement_reflns_used 20132
_cell_measurement_temperature 100
_cell_measurement_theta_max 33.02
_cell_measurement_theta_min 2.12
_cell_volume 7682.1(5)
_computing_cell_refinement 'CrysAlisPro 1.171.38.43 (Rigaku OD, 2015)'
_computing_data_collection 'CrysAlisPro 1.171.38.43 (Rigaku OD, 2015)'
_computing_data_reduction 'CrysAlisPro 1.171.38.43 (Rigaku OD, 2015)'
_computing_molecular_graphics 'Olex2 (Dolomanov et al., 2009)'
_computing_publication_material 'Olex2 (Dolomanov et al., 2009)'
_computing_structure_refinement 'ShelXL (Sheldrick, 2015)'
_computing_structure_solution 'XT (Sheldrick, 2015)'
_diffrn_ambient_temperature 100
_diffrn_measured_fraction_theta_full 0.926
_diffrn_measured_fraction_theta_max 0.921
_diffrn_measurement_device_type 'Huber 4-circles Kappa Goniometer, Pilatus 2M detector'
_diffrn_measurement_method 'rotanting crystal'
_diffrn_radiation_type synchrotron
_diffrn_radiation_wavelength 0.700
_diffrn_reflns_av_R_equivalents 0.0709
_diffrn_reflns_av_unetI/netI 0.0677
_diffrn_reflns_Laue_measured_fraction_full 0.926
_diffrn_reflns_Laue_measured_fraction_max 0.921
_diffrn_reflns_limit_h_max 19
_diffrn_reflns_limit_h_min -19
_diffrn_reflns_limit_k_max 23
_diffrn_reflns_limit_k_min -23
_diffrn_reflns_limit_l_max 35
_diffrn_reflns_limit_l_min -35
_diffrn_reflns_number 98855
_diffrn_reflns_point_group_measured_fraction_full 0.926
_diffrn_reflns_point_group_measured_fraction_max 0.921
_diffrn_reflns_theta_full 24.835
_diffrn_reflns_theta_max 25.944
_diffrn_reflns_theta_min 1.472
_diffrn_source 'Elettra Synchrotron - XRD1 BL'
_exptl_absorpt_coefficient_mu 0.638
_exptl_absorpt_correction_type multi-scan
_exptl_crystal_colour 'clear light colourless'
_exptl_crystal_colour_lustre clear
_exptl_crystal_colour_modifier light
_exptl_crystal_colour_primary colourless
_exptl_crystal_density_diffrn 0.868
_exptl_crystal_description plate
_exptl_crystal_F_000 2084
_exptl_crystal_recrystallization_method 'Solvothermal synthesis'
_exptl_crystal_size_max 0.25
_exptl_crystal_size_mid 0.07
_exptl_crystal_size_min 0.02
_refine_diff_density_max 2.081
_refine_diff_density_min -1.480
_refine_diff_density_rms 0.122
_refine_ls_extinction_method none
_refine_ls_goodness_of_fit_ref 1.247
_refine_ls_hydrogen_treatment constr
_refine_ls_matrix_type full
_refine_ls_number_parameters 1276
_refine_ls_number_reflns 28924
_refine_ls_number_restraints 1331
_refine_ls_restrained_S_all 1.251
_refine_ls_R_factor_all 0.1291
_refine_ls_R_factor_gt 0.1061
_refine_ls_shift/su_max 0.001
_refine_ls_shift/su_mean 0.000
_refine_ls_structure_factor_coef Fsqd
_refine_ls_weighting_details 'w=1/[\s^2^(Fo^2^)+(0.2000P)^2^] where P=(Fo^2^+2Fc^2^)/3'
_refine_ls_weighting_scheme calc
_refine_ls_wR_factor_gt 0.3141
_refine_ls_wR_factor_ref 0.3374
_reflns_Friedel_coverage 0.000
_reflns_number_gt 19085
_reflns_number_total 28924
_reflns_threshold_expression 'I > 2\s(I)'
_cod_data_source_file c9ce01230c2.cif
_cod_data_source_block znflexlp
_cod_depositor_comments 'Adding full bibliography for 7233980--7233983.cif.'
_cod_original_cell_volume 7682.0(5)
_cod_original_formula_sum 'C97.25 H99.25 N12.50 O18.96 Zn4'
_cod_database_code 7233981
_shelx_shelxl_version_number 2014/7
_shelx_space_group_comment
;
The symmetry employed for this shelxl refinement is uniquely defined
by the following loop, which should always be used as a source of
symmetry information in preference to the above space-group names.
They are only intended as comments.
;
_shelx_estimated_absorpt_t_max 0.987
_shelx_estimated_absorpt_t_min 0.857
_olex2_refinement_description
;
1. Fixed Uiso
 At 1.2 times of:
  All C(H) groups, All N(H) groups
 At 1.5 times of:
  All C(H,H,H) groups
2. Restrained distances
 C28-C27
 1.494 with sigma of 0.02
 C92B-N12
 1.468 with sigma of 0.02
 N12-C91B
 1.455 with sigma of 0.02
 O19S-C90B
 1.197 with sigma of 0.02
 N12-C90B
 1.351 with sigma of 0.02
 C90A-N2A
 1.343 with sigma of 0.02
 O20S-C93B
 1.21 with sigma of 0.02
 C93B-N1AA
 1.363 with sigma of 0.02
 N1AA-C95B
 1.453 with sigma of 0.02
 N1AA-C91A
 1.461 with sigma of 0.02
 C95B-N2A
 1.461 with sigma of 0.02
 N2A-C13A
 1.461 with sigma of 0.02
 C92A-N1AA
 1.461 with sigma of 0.02
 N1AA-C93B
 1.351 with sigma of 0.02
 O6-O7
 2.223 with sigma of 0.04
 C88-C89
 2.55 with sigma of 0.04
 C91B-C92B
 2.447 with sigma of 0.04
 N12-O19S
 2.249 with sigma of 0.04
 C90B-C91B
 2.55 with sigma of 0.04
 C92B-C91B
 2.55 with sigma of 0.04
 C95B-C91A
 2.49 with sigma of 0.04
 C95B-C93B
 2.446 with sigma of 0.04
 O20S-N1AA
 2.298 with sigma of 0.04
 C95B-C13A
 2.45 with sigma of 0.04
 C92A-C93B
 2.4 with sigma of 0.04
 C93B-C91A
 2.506 with sigma of 0.04
 C57B-C56B \\sim C57A-C56A
 with sigma of 0.02
 C57B-C58B \\sim C57A-C58A
 with sigma of 0.02
 C56B-C55B \\sim C56A-C55A
 with sigma of 0.02
 C55B-C54B \\sim C55A-C54A
 with sigma of 0.02
 C54B-C59B \\sim C54A-C59A
 with sigma of 0.02
 C59B-C58B \\sim C59A-C58A
 with sigma of 0.02
 C57B-C55B \\sim C57A-C55A
 with sigma of 0.04
 C57B-C59B \\sim C57A-C59A
 with sigma of 0.04
 C56B-C54B \\sim C56A-C54A
 with sigma of 0.04
 C56B-C58B \\sim C56A-C58A
 with sigma of 0.04
 C55B-C59B \\sim C55A-C59A
 with sigma of 0.04
 C54B-C58B \\sim C54A-C58A
 with sigma of 0.04
 N12-C90B \\sim N12A-C4AA
 with sigma of 0.02
 O19S-C90B \\sim O19S-C4AA
 with sigma of 0.02
 N12-O19S \\sim N12A-O19S
 with sigma of 0.04
 O20S-C93B \\sim O21S-C90A
 with sigma of 0.02
 C93B-N1AA \\sim C90A-N2A
 with sigma of 0.02
 N1AA-C95B \\sim N2A-C92A
 with sigma of 0.02
 N1AA-C91A \\sim N2A-C13A
 with sigma of 0.02
 O20S-N1AA \\sim O21S-N2A
 with sigma of 0.04
 C93B-C95B \\sim C90A-C92A
 with sigma of 0.04
 C93B-C91A \\sim C90A-C13A
 with sigma of 0.04
 C95B-C91A \\sim C92A-C13A
 with sigma of 0.04
 C66-C63A \\sim C66-C63B
 with sigma of 0.02
 C65A-C60A \\sim C61B-C60B
 with sigma of 0.02
 C65A-C64A \\sim C61B-C62B
 with sigma of 0.02
 C60A-C61A \\sim C60B-C65B
 with sigma of 0.02
 C61A-C62A \\sim C65B-C64B
 with sigma of 0.02
 C62A-C63A \\sim C64B-C63B
 with sigma of 0.02
 C63A-C64A \\sim C63B-C62B
 with sigma of 0.02
 C66-C62A \\sim C66-C64B
 with sigma of 0.04
 C66-C64A \\sim C66-C62B
 with sigma of 0.04
 C65A-C61A \\sim C61B-C65B
 with sigma of 0.04
 C65A-C63A \\sim C61B-C63B
 with sigma of 0.04
 C60A-C62A \\sim C60B-C64B
 with sigma of 0.04
 C60A-C64A \\sim C60B-C62B
 with sigma of 0.04
 C61A-C63A \\sim C65B-C63B
 with sigma of 0.04
 C62A-C64A \\sim C64B-C62B
 with sigma of 0.04
 N5A-C60A \\sim N5A-C60B
 with sigma of 0.02
 N5B-C60A \\sim N5B-C60B
 with sigma of 0.02
 N5A-C65A \\sim N5A-C61B
 with sigma of 0.04
 N5A-C61A \\sim N5A-C65B
 with sigma of 0.04
 N5B-C65A \\sim N5B-C61B
 with sigma of 0.04
 N5B-C61A \\sim N5B-C65B
 with sigma of 0.04
 N12-C92B \\sim N12A-C6AA
 with sigma of 0.02
 N12-C91B \\sim N12A-C5AA
 with sigma of 0.02
 C90B-C92B \\sim C4AA-C6AA
 with sigma of 0.04
 C90B-C91B \\sim C4AA-C5AA
 with sigma of 0.04
 C92B-C91B \\sim C6AA-C5AA
 with sigma of 0.04
3. Restrained planarity
 C56A, C57A, C58A, C59A, C54A, C55A, N5A
 with sigma of 0.1
 C57B, C56B, C55B, C54B, C59B, C58B, N5A
 with sigma of 0.1
 C53B, C54B, C55B, C59B, C58B, C57B, N5B, C56B
 with sigma of 0.1
 C90B, N12, C92B, C91B, O19S
 with sigma of 0.1
 O20S, C93B, N1AA, C91A, C92A
 with sigma of 0.1
 C91B, C90B, C92B, N12, O19S
 with sigma of 0.1
 C95B, N2A, C13A, C90A, O21S
 with sigma of 0.1
 C66, C67, C71, C63A, C60A
 with sigma of 0.1
 C6AA, C5AA, N12A, C4AA
 with sigma of 0.1
4. Rigid bond restraints
 C12, C11, C10, C9, C8, C13
 with sigma for 1-2 distances of 0.01 and sigma for 1-3 distances of 0.01
 C19, C18, C17, C16, C15, C14
 with sigma for 1-2 distances of 0.01 and sigma for 1-3 distances of 0.01
 C20, C25, C24, C23, C22, C21
 with sigma for 1-2 distances of 0.01 and sigma for 1-3 distances of 0.01
 C7, C2, C3, C4, C5, C6
 with sigma for 1-2 distances of 0.01 and sigma for 1-3 distances of 0.01
 C32, C31, C30, C29, C28, C33
 with sigma for 1-2 distances of 0.01 and sigma for 1-3 distances of 0.01
 C39, C34, C35, C36, C37, C38
 with sigma for 1-2 distances of 0.01 and sigma for 1-3 distances of 0.01
 C45, C40, C41, C42, C43, C44
 with sigma for 1-2 distances of 0.01 and sigma for 1-3 distances of 0.01
 C51, C50, C49, C48, C47, C46
 with sigma for 1-2 distances of 0.01 and sigma for 1-3 distances of 0.01
 C1AA, C0AA, C74, C73, C72, C2AA
 with sigma for 1-2 distances of 0.01 and sigma for 1-3 distances of 0.01
 C71, C66, C67, C68, C69, C70
 with sigma for 1-2 distances of 0.01 and sigma for 1-3 distances of 0.01
 O17S, C81, N9S, C82, C83
 with sigma for 1-2 distances of 0.01 and sigma for 1-3 distances of 0.01
 C83, N9S, C81, O17S, C82
 with sigma for 1-2 distances of 0.01 and sigma for 1-3 distances of 0.01
 C57B, C56B, C55B, C54B, C59B, C58B
 with sigma for 1-2 distances of 0.01 and sigma for 1-3 distances of 0.01
 C57A, C58A, C59A, C54A, C55A, C56A
 with sigma for 1-2 distances of 0.01 and sigma for 1-3 distances of 0.01
 C58B, C59B, C54B, C55B, C56B, C57B
 with sigma for 1-2 distances of 0.01 and sigma for 1-3 distances of 0.01
 O6, O7, C27
 with sigma for 1-2 distances of 0.01 and sigma for 1-3 distances of 0.01
 O11A, C53B, O10
 with sigma for 1-2 distances of 0.01 and sigma for 1-3 distances of 0.01
 C79, C80
 with sigma for 1-2 distances of 0.01 and sigma for 1-3 distances of 0.01
 C89, N0AA, C87, O18S, C88
 with sigma for 1-2 distances of 0.01 and sigma for 1-3 distances of 0.01
 C88, C89
 with sigma for 1-2 distances of 0.001 and sigma for 1-3 distances of 0.001
 C92B, N12, C90B, O19S, C91B
 with sigma for 1-2 distances of 0.01 and sigma for 1-3 distances of 0.01
 C91B, C92B
 with sigma for 1-2 distances of 0.001 and sigma for 1-3 distances of 0.001
 C90B, N12, C92B, C91B
 with sigma for 1-2 distances of 0.01 and sigma for 1-3 distances of 0.01
 C93B, N1AA, C95B, C91A, O20S
 with sigma for 1-2 distances of 0.01 and sigma for 1-3 distances of 0.01
 C95B, N1AA, C91A
 with sigma for 1-2 distances of 0.001 and sigma for 1-3 distances of 0.001
 C95B, C91A
 with sigma for 1-2 distances of 0.001 and sigma for 1-3 distances of 0.001
 C13A, C95B, N2A, C90A, O21S
 with sigma for 1-2 distances of 0.01 and sigma for 1-3 distances of 0.01
 C93B, O20S, N1AA, C91A, C92A
 with sigma for 1-2 distances of 0.01 and sigma for 1-3 distances of 0.01
 C13A, C95B
 with sigma for 1-2 distances of 0.001 and sigma for 1-3 distances of 0.001
 C55A, C54A, C59A, C58A, C57A, C56A
 with sigma for 1-2 distances of 0.01 and sigma for 1-3 distances of 0.01
 C59A, C58A, C57A, C56A, C55A, C54A
 with sigma for 1-2 distances of 0.01 and sigma for 1-3 distances of 0.01
 C66, C71, C70, C69, C68, C67
 with sigma for 1-2 distances of 0.01 and sigma for 1-3 distances of 0.01
 C72, C2AA, C1AA, C0AA, C74, C73
 with sigma for 1-2 distances of 0.01 and sigma for 1-3 distances of 0.01
 C61A, C60A, C65A, C64A, C63A, C62A
 with sigma for 1-2 distances of 0.01 and sigma for 1-3 distances of 0.01
 C60A, C61A, C62A, C63A, C64A, C65A
 with sigma for 1-2 distances of 0.01 and sigma for 1-3 distances of 0.01
 C90B, O19S, N12, C91B, C92B
 with sigma for 1-2 distances of 0.01 and sigma for 1-3 distances of 0.01
 C92A, N1AA, C93B, O20S, C91A
 with sigma for 1-2 distances of 0.01 and sigma for 1-3 distances of 0.01
 C6AA, N12A, C4AA, C5AA
 with sigma for 1-2 distances of 0.01 and sigma for 1-3 distances of 0.01
 C6AA, N12A, C5AA
 with sigma for 1-2 distances of 0.001 and sigma for 1-3 distances of 0.001
5. Uiso/Uaniso restraints and constraints
C47 \\sim C48 \\sim C49 \\sim C50 \\sim C51 \\sim C46: within 1.7A with sigma
of 0.04 and sigma for terminal atoms of 0.08
C44 \\sim C43 \\sim C42 \\sim C41 \\sim C40 \\sim C45: within 1.7A with sigma
of 0.04 and sigma for terminal atoms of 0.08
C35 \\sim C34 \\sim C39 \\sim C38 \\sim C37 \\sim C36: within 1.7A with sigma
of 0.04 and sigma for terminal atoms of 0.08
C32 \\sim C31 \\sim C30 \\sim C29 \\sim C28 \\sim C33: within 1.7A with sigma
of 0.04 and sigma for terminal atoms of 0.08
C2AA \\sim C1AA \\sim C0AA \\sim C74 \\sim C73 \\sim C72: within 1.7A with
sigma of 0.04 and sigma for terminal atoms of 0.08
C6 \\sim C7 \\sim C2 \\sim C3 \\sim C4 \\sim C5: within 1.7A with sigma of 0.04
and sigma for terminal atoms of 0.08
C13 \\sim C8 \\sim C9 \\sim C10 \\sim C11 \\sim C12: within 1.7A with sigma of
0.04 and sigma for terminal atoms of 0.08
C67 \\sim C66 \\sim C71 \\sim C70 \\sim C69 \\sim C68: within 1.7A with sigma
of 0.04 and sigma for terminal atoms of 0.08
C58B \\sim C59B \\sim C54B \\sim C55B \\sim C56B \\sim C57B: within 1.7A with
sigma of 0.04 and sigma for terminal atoms of 0.08
C58A \\sim C57A \\sim C56A \\sim C55A \\sim C54A \\sim C59A: within 1.7A with
sigma of 0.04 and sigma for terminal atoms of 0.08
O11A \\sim C53B \\sim O10: within 1.7A with sigma of 0.004 and sigma for
terminal atoms of 0.008
C80 \\sim C79: within 1.7A with sigma of 0.04 and sigma for terminal atoms of
0.08
C87 \\sim O18S \\sim N0AA \\sim C89 \\sim C88: within 1.7A with sigma of 0.04
and sigma for terminal atoms of 0.08
C89 \\sim C88: within 1.7A with sigma of 0.004 and sigma for terminal atoms of
0.008
C90B \\sim O19S \\sim N12 \\sim C92B \\sim C91B: within 1.7A with sigma of 0.04
and sigma for terminal atoms of 0.08
C93B \\sim N1AA \\sim C95B \\sim C91A \\sim O20S: within 1.7A with sigma of
0.04 and sigma for terminal atoms of 0.08
O20S \\sim C93B \\sim N1AA \\sim C91A \\sim C92A \\sim C95B \\sim N2A \\sim
C90A \\sim C13A \\sim O21S: within 1.7A with sigma of 0.04 and sigma for
terminal atoms of 0.08
C64B \\sim C63B \\sim C62B \\sim C61B \\sim C60B \\sim C65B: within 1.7A with
sigma of 0.04 and sigma for terminal atoms of 0.08
C60A \\sim C61A \\sim C62A \\sim C63A \\sim C64A \\sim C65A \\sim N5A: within
1.7A with sigma of 0.04 and sigma for terminal atoms of 0.08
N5B \\sim C60A: within 1.7A with sigma of 0.04 and sigma for terminal atoms of
0.08
C90B \\sim N12 \\sim C92B \\sim C91B \\sim O19S: within 1.7A with sigma of 0.04
and sigma for terminal atoms of 0.08
C90B \\sim N12 \\sim C92B \\sim C91B \\sim O19S \\sim C4AA \\sim N12A \\sim
C5AA \\sim C6AA: within 1.7A with sigma of 0.04 and sigma for terminal atoms of
0.08
C6AA \\sim C5AA: within 1.7A with sigma of 0.02 and sigma for terminal atoms of
0.04
Uanis(O7) \\sim Ueq, Uanis(O6) \\sim Ueq: with sigma of 0.01 and sigma for
terminal atoms of 0.02
Uanis(C79) \\sim Ueq, Uanis(N8) \\sim Ueq, Uanis(C78) \\sim Ueq, Uanis(C80)
\\sim Ueq: with sigma of 0.1 and sigma for terminal atoms of 0.2
Uanis(C78) \\sim Ueq, Uanis(O14) \\sim Ueq, Uanis(N8) \\sim Ueq, Uanis(C80)
\\sim Ueq, Uanis(C79) \\sim Ueq: with sigma of 0.05 and sigma for terminal
atoms of 0.1
Uanis(C79) \\sim Ueq, Uanis(C78) \\sim Ueq, Uanis(N8) \\sim Ueq, Uanis(O14)
\\sim Ueq, Uanis(C80) \\sim Ueq: with sigma of 0.01 and sigma for terminal
atoms of 0.02
Uanis(N5B) \\sim Ueq, Uanis(N5A) \\sim Ueq: with sigma of 0.02 and sigma for
terminal atoms of 0.05
Uanis(C65B) \\sim Ueq, Uanis(C64B) \\sim Ueq, Uanis(C63B) \\sim Ueq,
Uanis(C62B) \\sim Ueq, Uanis(C61B) \\sim Ueq, Uanis(C60B) \\sim Ueq: with sigma
of 0.02 and sigma for terminal atoms of 0.05
Uanis(C88) \\sim Ueq, Uanis(C89) \\sim Ueq, Uanis(N0AA) \\sim Ueq, Uanis(C87)
\\sim Ueq, Uanis(O18S) \\sim Ueq: with sigma of 0.025 and sigma for terminal
atoms of 0.05
Uanis(C13A) \\sim Ueq, Uanis(C95B) \\sim Ueq, Uanis(N2A) \\sim Ueq, Uanis(C90A)
\\sim Ueq, Uanis(O21S) \\sim Ueq: with sigma of 0.1 and sigma for terminal
atoms of 0.2
Uanis(C92A) \\sim Ueq, Uanis(O20S) \\sim Ueq, Uanis(C93B) \\sim Ueq,
Uanis(N1AA) \\sim Ueq, Uanis(C91A) \\sim Ueq: with sigma of 0.1 and sigma for
terminal atoms of 0.2
Uanis(N2A) \\sim Ueq, Uanis(C13A) \\sim Ueq, Uanis(C95B) \\sim Ueq, Uanis(C90A)
\\sim Ueq, Uanis(O21S) \\sim Ueq: with sigma of 0.01 and sigma for terminal
atoms of 0.02
Uanis(C92B) \\sim Ueq, Uanis(C91B) \\sim Ueq: with sigma of 0.01 and sigma for
terminal atoms of 0.02
Uanis(C64B) \\sim Ueq, Uanis(C63B) \\sim Ueq, Uanis(C62B) \\sim Ueq,
Uanis(C61B) \\sim Ueq, Uanis(C60B) \\sim Ueq, Uanis(C65B) \\sim Ueq: with sigma
of 0.01 and sigma for terminal atoms of 0.02
Uanis(C54A) \\sim Ueq, Uanis(C59A) \\sim Ueq, Uanis(C55A) \\sim Ueq,
Uanis(C56A) \\sim Ueq, Uanis(C57A) \\sim Ueq, Uanis(C58A) \\sim Ueq, Uanis(N5A)
\\sim Ueq, Uanis(N5B) \\sim Ueq, Uanis(C65A) \\sim Ueq, Uanis(C60A) \\sim Ueq,
Uanis(C61A) \\sim Ueq, Uanis(C62A) \\sim Ueq, Uanis(C63A) \\sim Ueq,
Uanis(C64A) \\sim Ueq, Uanis(C62B) \\sim Ueq, Uanis(C61B) \\sim Ueq,
Uanis(C60B) \\sim Ueq, Uanis(C65B) \\sim Ueq, Uanis(C64B) \\sim Ueq,
Uanis(C63B) \\sim Ueq, Uanis(C58B) \\sim Ueq, Uanis(C57B) \\sim Ueq,
Uanis(C56B) \\sim Ueq, Uanis(C55B) \\sim Ueq, Uanis(C54B) \\sim Ueq,
Uanis(C59B) \\sim Ueq: with sigma of 0.05 and sigma for terminal atoms of 0.1
Uanis(C61A) \\sim Ueq, Uanis(C60A) \\sim Ueq, Uanis(C65A) \\sim Ueq,
Uanis(C64A) \\sim Ueq, Uanis(C63A) \\sim Ueq, Uanis(C62A) \\sim Ueq: with sigma
of 0.02 and sigma for terminal atoms of 0.04
Uanis(C4AA) \\sim Ueq, Uanis(N12) \\sim Ueq, Uanis(C90B) \\sim Ueq, Uanis(C92B)
\\sim Ueq, Uanis(C91B) \\sim Ueq, Uanis(O19S) \\sim Ueq, Uanis(N12A) \\sim Ueq,
Uanis(C5AA) \\sim Ueq, Uanis(C6AA) \\sim Ueq: with sigma of 0.025 and sigma for
terminal atoms of 0.05
6. Others
 Fixed Sof: C58B(0.5) H58B(0.5) C57B(0.5) C56B(0.5) H56B(0.5) C55B(0.5)
 H55B(0.5) C54B(0.5) C59B(0.5) H59B(0.5) C56A(0.5) H56A(0.5) C55A(0.5)
 H55A(0.5) C54A(0.5) C59A(0.5) H59A(0.5) C58A(0.5) H58A(0.5) C57A(0.5) N5A(0.5)
 H5A(0.5) N5B(0.5) H5B(0.5) C61A(0.5) H61A(0.5) C62A(0.5) H62A(0.5) C63A(0.5)
 C64A(0.5) H64A(0.5) C65A(0.5) H65A(0.5) C60A(0.5) C62B(0.5) H62B(0.5)
 C61B(0.5) H61B(0.5) C60B(0.5) C65B(0.5) H65B(0.5) C64B(0.5) H64B(0.5)
 C63B(0.5) C53B(0.5) O11A(0.5) O14(0.5) C78(0.5) H78(0.5) N8(0.5) C80(0.5)
 H80A(0.5) H80B(0.5) H80C(0.5) C79(0.5) H79A(0.5) H79B(0.5) H79C(0.5) C75(0.75)
 H75(0.75) O20S(0.5) C93B(0.5) H93B(0.5) N1AA(0.5) C95B(0.5) H95A(0.5)
 H95B(0.5) H95C(0.5) C91A(0.5) H91D(0.5) H91E(0.5) H91F(0.5) N12(0.5) O19S(0.5)
 C90B(0.5) H90B(0.5) C92B(0.5) H92A(0.5) H92B(0.5) H92C(0.5) C91B(0.5)
 H91A(0.5) H91B(0.5) H91C(0.5) C53A(0.5) C4AA(0.5) H4AA(0.5) C5AA(0.5)
 H5AA(0.5) H5AB(0.5) H5AC(0.5) N12A(0.5) C6AA(0.5) H6AA(0.5) H6AB(0.5)
 H6AC(0.5) O21S(0.5) C90A(0.5) H90A(0.5) N2A(0.5) C92A(0.5) H92D(0.5) H92E(0.5)
 H92F(0.5) C13A(0.5) H13A(0.5) H13B(0.5) H13C(0.5)
 Fixed X: H95A(0.47878) H95B(0.38421) H95C(0.41494) H91D(0.51344)
 H91E(0.48897) H91F(0.58228) H89A(-0.10907) H89B(-0.20784) H89C(-0.1304) H92A(-
 0.0081) H92B(-0.04183) H92C(0.059669) H91A(-0.147659) H91B(-0.128551) H91C(-
 0.09889) H5AA(-0.12746) H5AB(-0.08588) H5AC(-0.081511) H6AA(0.09795)
 H6AB(0.0022) H6AC(0.02458) H92D(0.404699) H92E(0.37331) H92F(0.350841)
 H13A(0.536109) H13B(0.43112) H13C(0.48364)
 Fixed Y: H95A(-0.17532) H95B(-0.213971) H95C(-0.12706) H91D(-0.27605) H91E(-
 0.29125) H91F(-0.24414) H89A(-0.099951) H89B(-0.08566) H89C(-0.041511)
 H92A(0.51946) H92B(0.43314) H92C(0.46281) H91A(0.42158) H91B(0.42768)
 H91C(0.36231) H5AA(0.48884) H5AB(0.510961) H5AC(0.57197) H6AA(0.45237)
 H6AB(0.430749) H6AC(0.393861) H92D(-0.13153) H92E(-0.21896) H92F(-0.17048)
 H13A(-0.271199) H13B(-0.292581) H13C(-0.29185)
 Fixed Z: H95A(0.02961) H95B(0.036909) H95C(0.056589) H91D(0.118961)
 H91E(0.06269) H91F(0.08827) H89A(-0.334029) H89B(-0.34445) H89C(-0.364639)
 H92A(0.14487) H92B(0.12409) H92C(0.14502) H91A(0.169861) H91B(0.22566)
 H91C(0.18973) H5AA(0.169381) H5AB(0.12551) H5AC(0.17325) H6AA(0.14311)
 H6AB(0.11231) H6AC(0.155951) H92D(0.056829) H92E(0.04358) H92F(0.091181)
 H13A(0.114161) H13B(0.10559) H13C(0.06151)
7.a Free rotating group:
 O18S(C87,N0AA,C88,H88A,H88B,H88C)
7.b Aromatic/amide H refined with riding coordinates:
 N1(H1), N3(H3), N2(H2), C30(H30), C29(H29), C33(H33), C32(H32), N4(H4),
 C21(H21), C25(H25), C24(H24), C22(H22), C45(H45), C44(H44), C42(H42), C41(H41),
  C6(H6), C4(H4A), C3(H3A), C7(H7), N6(H6A), C51(H51), C47(H47), C48(H48),
 C50(H50), C81(H81), C13(H13), C12(H12), C10(H10), C9(H9), C15(H15), C19(H19),
 C18(H18), C16(H16), C36(H36), C38(H38), C39(H39), C35(H35), C73(H73),
 C2AA(H2AA), C1AA(H1AA), C74(H74), C84(H84), C67(H67), C68(H68), C70(H70),
 C71(H71), C58B(H58B), C56B(H56B), C55B(H55B), C59B(H59B), C56A(H56A),
 C55A(H55A), C59A(H59A), C58A(H58A), N5A(H5A), N5B(H5B), C61A(H61A), C62A(H62A),
  C64A(H64A), C65A(H65A), C62B(H62B), C61B(H61B), C65B(H65B), C64B(H64B),
 C78(H78), C75(H75), C87(H87), C93B(H93B), C90B(H90B), C4AA(H4AA), C90A(H90A)
7.c Fitted hexagon refined as free rotating group:
 C30(C29,C28,C33,C32,C31), C21(C20,C25,C24,C23,C22), C45(C44,C43,C42,C41,C40),
 C6(C5,C4,C3,C2,C7), C51(C46,C47,C48,C49,C50), C13(C12,C11,C10,C9,C8), C15(C14,
 C19,C18,C17,C16), C36(C37,C38,C39,C34,C35), C73(C72,C2AA,C1AA,C0AA,C74),
 C67(C68,C69,C70,C71,C66), C58B(C57B,C56B,C55B,C54B,C59B), C56A(C55A,C54A,C59A,
 C58A,C57A), C61A(C62A,C63A,C64A,C65A,C60A), C62B(C61B,C60B,C65B,C64B,C63B)
7.d Idealised Me refined as rotating group:
 C82(H82A,H82B,H82C), C83(H83A,H83B,H83C), C85(H85A,H85B,H85C), C86(H86A,H86B,
 H86C), C80(H80A,H80B,H80C), C79(H79A,H79B,H79C), C77(H77A,H77B,H77C), C76(H76A,
 H76B,H76C)
;
_olex2_exptl_crystal_mounting_method 'Solvotthermal synthesis'
_olex2_submission_special_instructions 'No special instructions were received'

loop_
_space_group_symop_operation_xyz
'x, y, z'
'-x, -y, -z'

loop_
_atom_site_label
_atom_site_type_symbol
_atom_site_fract_x
_atom_site_fract_y
_atom_site_fract_z
_atom_site_U_iso_or_equiv
_atom_site_adp_type
_atom_site_occupancy
_atom_site_site_symmetry_order
_atom_site_calc_flag
_atom_site_refinement_flags_posn
_atom_site_refinement_flags_adp
_atom_site_refinement_flags_occupancy
_atom_site_disorder_assembly
_atom_site_disorder_group
Zn3 Zn 0.73313(4) 0.52137(3) 0.40625(3) 0.0511(2) Uani 1 1 d . . . . .
Zn2 Zn 0.80273(4) 0.37459(3) 0.34978(3) 0.0513(2) Uani 1 1 d . . . . .
Zn4 Zn 0.89898(4) 0.53434(3) 0.34750(3) 0.05018(19) Uani 1 1 d . . . . .
Zn1 Zn 0.70439(4) 0.47261(3) 0.28959(3) 0.0544(2) Uani 1 1 d . . . . .
O5 O 1.0001(2) -0.47845(19) 0.65536(16) 0.0540(9) Uani 1 1 d . . . . .
O8 O 0.0599(3) 1.3838(2) 0.59505(15) 0.0547(9) Uani 1 1 d . . . . .
O1 O 0.7844(2) 0.47645(18) 0.34912(14) 0.0488(8) Uani 1 1 d . . . . .
O13 O 0.2523(3) 0.4324(3) -0.2694(2) 0.0828(15) Uani 1 1 d . . . . .
O4 O 1.0683(2) -0.3709(2) 0.64128(18) 0.0614(11) Uani 1 1 d . . . . .
O2 O 0.7625(3) 0.3297(2) 0.40061(17) 0.0617(10) Uani 1 1 d . . . . .
O12 O 0.1033(3) 0.4121(2) -0.29421(16) 0.0573(10) Uani 1 1 d . . . . .
O9 O 0.1993(2) 1.37031(19) 0.58056(17) 0.0580(10) Uani 1 1 d . . . . .
O17S O 0.3778(3) 0.2224(3) 0.5635(2) 0.0795(14) Uani 1 1 d . U . . .
N9S N 0.2636(4) 0.2045(3) 0.6061(2) 0.0649(13) Uani 1 1 d . U . . .
N1 N 0.5436(3) 0.1740(2) 0.5395(2) 0.0558(12) Uani 1 1 d . . . . .
H1 H 0.4998 0.1917 0.5533 0.067 Uiso 1 1 calc R . . . .
N3 N 0.2267(3) 0.6194(3) 0.3265(2) 0.0612(13) Uani 1 1 d . . . . .
H3 H 0.1859 0.5851 0.3063 0.073 Uiso 1 1 calc R . . . .
N2 N 0.6689(3) -0.3057(2) 0.6234(2) 0.0603(13) Uani 1 1 d . . . . .
H2 H 0.6223 -0.3332 0.6305 0.072 Uiso 1 1 calc R . . . .
C30 C 0.3718(2) 0.62882(18) 0.37477(14) 0.0652(16) Uani 1 1 d . U . . .
H30 H 0.3565 0.6640 0.4005 0.078 Uiso 1 1 calc R . . . .
C29 C 0.4554(2) 0.6065(2) 0.37895(16) 0.0772(19) Uani 1 1 d G U . . .
H29 H 0.4972 0.6265 0.4076 0.093 Uiso 1 1 calc R . . . .
C28 C 0.4778(2) 0.5550(2) 0.34124(19) 0.083(2) Uani 1 1 d DG U . . .
C33 C 0.4166(3) 0.5258(2) 0.29935(16) 0.0813(19) Uani 1 1 d G U . . .
H33 H 0.4320 0.4906 0.2736 0.098 Uiso 1 1 calc R . . . .
C32 C 0.3331(3) 0.5481(2) 0.29517(14) 0.0684(16) Uani 1 1 d G U . . .
H32 H 0.2913 0.5282 0.2665 0.082 Uiso 1 1 calc R . . . .
C31 C 0.31064(18) 0.59962(19) 0.33288(15) 0.0589(15) Uani 1 1 d G U . . .
O3 O 0.6549(3) 0.4013(3) 0.4071(3) 0.104(2) Uani 1 1 d . . . . .
N4 N -0.0361(4) 1.0773(3) 0.4380(2) 0.0748(17) Uani 1 1 d . . . . .
H4 H -0.0931 1.0729 0.4261 0.090 Uiso 1 1 calc R . . . .
C26 C 0.9976(4) -0.4152(3) 0.6450(2) 0.0509(13) Uani 1 1 d . . . . .
C21 C 0.8279(2) -0.29565(17) 0.61477(17) 0.0647(17) Uani 1 1 d . U . . .
H21 H 0.8268 -0.2507 0.6035 0.078 Uiso 1 1 calc R . . . .
C20 C 0.74975(18) -0.33352(18) 0.62555(17) 0.0565(14) Uani 1 1 d G U . . .
C25 C 0.75144(18) -0.39926(18) 0.64201(16) 0.0572(15) Uani 1 1 d G U . . .
H25 H 0.6980 -0.4251 0.6494 0.069 Uiso 1 1 calc R . . . .
C24 C 0.8313(2) -0.42712(16) 0.64769(16) 0.0560(14) Uani 1 1 d G U . . .
H24 H 0.8325 -0.4720 0.6589 0.067 Uiso 1 1 calc R . . . .
C23 C 0.90951(17) -0.38925(18) 0.63691(16) 0.0536(14) Uani 1 1 d G U . . .
C22 C 0.90782(19) -0.32352(18) 0.62045(17) 0.0610(16) Uani 1 1 d G U . . .
H22 H 0.9613 -0.2976 0.6131 0.073 Uiso 1 1 calc R . . . .
C45 C 0.0081(2) 0.89808(18) 0.36506(13) 0.0628(15) Uani 1 1 d . U . . .
H45 H -0.0175 0.8628 0.3359 0.075 Uiso 1 1 calc R . . . .
C44 C -0.0301(2) 0.9616(2) 0.38007(15) 0.0634(16) Uani 1 1 d G U . . .
H44 H -0.0817 0.9697 0.3611 0.076 Uiso 1 1 calc R . . . .
C43 C 0.0073(2) 1.01325(17) 0.42277(16) 0.0670(16) Uani 1 1 d G U . . .
C42 C 0.0828(3) 1.00139(18) 0.45047(13) 0.0652(16) Uani 1 1 d G U . . .
H42 H 0.1083 1.0367 0.4797 0.078 Uiso 1 1 calc R . . . .
C41 C 0.1209(2) 0.93787(19) 0.43546(15) 0.0639(16) Uani 1 1 d G U . . .
H41 H 0.1725 0.9298 0.4544 0.077 Uiso 1 1 calc R . . . .
C40 C 0.0836(2) 0.88621(16) 0.39275(15) 0.0568(14) Uani 1 1 d G U . . .
C6 C 0.53591(19) 0.2680(2) 0.49468(16) 0.0592(15) Uani 1 1 d . U . . .
H6 H 0.4785 0.2729 0.5039 0.071 Uiso 1 1 calc R . . . .
C5 C 0.5840(2) 0.21698(18) 0.51084(14) 0.0524(13) Uani 1 1 d G U . . .
C4 C 0.6679(2) 0.20984(17) 0.49741(14) 0.0512(13) Uani 1 1 d G U . . .
H4A H 0.7008 0.1749 0.5085 0.061 Uiso 1 1 calc R . . . .
C3 C 0.70387(18) 0.25377(19) 0.46782(15) 0.0537(13) Uani 1 1 d G U . . .
H3A H 0.7613 0.2489 0.4586 0.064 Uiso 1 1 calc R . . . .
C2 C 0.6558(2) 0.3048(2) 0.45167(15) 0.0567(14) Uani 1 1 d G U . . .
C7 C 0.5718(2) 0.3120(2) 0.46509(16) 0.0667(17) Uani 1 1 d G U . . .
H7 H 0.5390 0.3469 0.4540 0.080 Uiso 1 1 calc R . . . .
N6 N 0.1290(4) 0.1516(3) -0.1796(2) 0.0836(18) Uani 1 1 d . . . . .
H6A H 0.0815 0.1167 -0.1918 0.100 Uiso 1 1 calc R . . . .
C51 C -0.05270(17) 1.18306(17) 0.49671(16) 0.0599(15) Uani 1 1 d . U . . .
H51 H -0.1151 1.1638 0.4929 0.072 Uiso 1 1 calc R . . . .
C46 C 0.0027(2) 1.14424(15) 0.46912(14) 0.0633(15) Uani 1 1 d G U . . .
C47 C 0.0940(2) 1.17239(18) 0.47476(15) 0.0633(15) Uani 1 1 d G U . . .
H47 H 0.1319 1.1459 0.4559 0.076 Uiso 1 1 calc R . . . .
C48 C 0.12983(17) 1.23934(17) 0.50799(16) 0.0622(16) Uani 1 1 d G U . . .
H48 H 0.1922 1.2586 0.5118 0.075 Uiso 1 1 calc R . . . .
C49 C 0.0744(2) 1.27815(15) 0.53558(13) 0.0546(13) Uani 1 1 d G U . . .
C50 C -0.0169(2) 1.25001(17) 0.52994(14) 0.0583(14) Uani 1 1 d G U . . .
H50 H -0.0548 1.2765 0.5488 0.070 Uiso 1 1 calc R . . . .
O16S O -0.2327(4) 1.0578(3) 0.4204(3) 0.0981(18) Uani 1 1 d . . . . .
C81 C 0.3316(4) 0.2460(3) 0.5929(3) 0.0642(16) Uani 1 1 d . U . . .
H81 H 0.3446 0.2982 0.6077 0.077 Uiso 1 1 calc R . . . .
C3AA C 0.1748(4) 0.3994(3) -0.2715(2) 0.0612(15) Uani 1 1 d . . . . .
N01R N -0.2828(5) 1.1241(3) 0.3662(3) 0.0869(19) Uani 1 1 d . . . . .
C13 C 0.5410(3) 0.08709(17) 0.59236(13) 0.0639(15) Uani 1 1 d . U . . .
H13 H 0.5128 0.1205 0.6133 0.077 Uiso 1 1 calc R . . . .
C12 C 0.5596(3) 0.0210(2) 0.60434(12) 0.0663(16) Uani 1 1 d G U . . .
H12 H 0.5441 0.0092 0.6335 0.080 Uiso 1 1 calc R . . . .
C11 C 0.6008(3) -0.02796(15) 0.57366(13) 0.0529(13) Uani 1 1 d G U . . .
C10 C 0.6234(2) -0.01072(15) 0.53099(12) 0.0503(12) Uani 1 1 d G U . . .
H10 H 0.6516 -0.0442 0.5100 0.060 Uiso 1 1 calc R . . . .
C9 C 0.6048(2) 0.05541(17) 0.51902(11) 0.0518(12) Uani 1 1 d G U . . .
H9 H 0.6203 0.0672 0.4899 0.062 Uiso 1 1 calc R . . . .
C8 C 0.5636(2) 0.10432(14) 0.54970(14) 0.0513(13) Uani 1 1 d G U . . .
C52 C 0.1147(4) 1.3493(3) 0.5725(2) 0.0531(14) Uani 1 1 d . . . . .
C15 C 0.6644(3) -0.14991(19) 0.55765(12) 0.0607(15) Uani 1 1 d . U . . .
H15 H 0.6825 -0.1369 0.5293 0.073 Uiso 1 1 calc R . . . .
C14 C 0.6212(3) -0.10194(15) 0.58776(14) 0.0535(13) Uani 1 1 d G U . . .
C19 C 0.5947(3) -0.12098(17) 0.62923(14) 0.0626(15) Uani 1 1 d G U . . .
H19 H 0.5652 -0.0882 0.6498 0.075 Uiso 1 1 calc R . . . .
C18 C 0.6114(3) -0.18799(19) 0.64059(13) 0.0619(15) Uani 1 1 d G U . . .
H18 H 0.5933 -0.2010 0.6689 0.074 Uiso 1 1 calc R . . . .
C17 C 0.6546(2) -0.23596(15) 0.61048(15) 0.0564(14) Uani 1 1 d G U . . .
C16 C 0.6811(3) -0.21692(18) 0.56901(13) 0.0636(15) Uani 1 1 d G U . . .
H16 H 0.7106 -0.2497 0.5484 0.076 Uiso 1 1 calc R . . . .
C82 C 0.2102(5) 0.2380(4) 0.6418(3) 0.0738(18) Uani 1 1 d . U . . .
H82A H 0.2366 0.2910 0.6552 0.111 Uiso 1 1 calc GR . . . .
H82B H 0.2098 0.2109 0.6679 0.111 Uiso 1 1 calc GR . . . .
H82C H 0.1485 0.2345 0.6262 0.111 Uiso 1 1 calc GR . . . .
C1 C 0.6939(4) 0.3478(4) 0.4178(3) 0.0665(17) Uani 1 1 d . . . . .
C36 C 0.2165(2) 0.81863(14) 0.38275(16) 0.0579(14) Uani 1 1 d . U . . .
H36 H 0.2552 0.8650 0.3969 0.070 Uiso 1 1 calc R . . . .
C37 C 0.1240(2) 0.81552(14) 0.37702(15) 0.0560(14) Uani 1 1 d G U . . .
C38 C 0.06730(15) 0.74764(17) 0.35631(15) 0.0563(14) Uani 1 1 d G U . . .
H38 H 0.0040 0.7455 0.3524 0.068 Uiso 1 1 calc R . . . .
C39 C 0.10320(18) 0.68288(14) 0.34134(15) 0.0496(12) Uani 1 1 d G U . . .
H39 H 0.0645 0.6365 0.3272 0.060 Uiso 1 1 calc R . . . .
C34 C 0.1958(2) 0.68599(14) 0.34707(15) 0.0531(13) Uani 1 1 d G U . . .
C35 C 0.25241(15) 0.75386(17) 0.36778(16) 0.0580(15) Uani 1 1 d G U . . .
H35 H 0.3157 0.7560 0.3717 0.070 Uiso 1 1 calc R . . . .
C73 C 0.0674(2) 0.2325(2) -0.22587(19) 0.0751(19) Uani 1 1 d . U . . .
H73 H 0.0097 0.2037 -0.2274 0.090 Uiso 1 1 calc R . . . .
C72 C 0.1423(3) 0.2144(2) -0.20114(19) 0.0760(19) Uani 1 1 d G U . . .
C2AA C 0.2267(2) 0.2565(3) -0.1988(2) 0.086(2) Uani 1 1 d G U . . .
H2AA H 0.2779 0.2441 -0.1819 0.104 Uiso 1 1 calc R . . . .
C1AA C 0.2363(2) 0.3167(3) -0.2213(2) 0.081(2) Uani 1 1 d G U . . .
H1AA H 0.2940 0.3454 -0.2197 0.097 Uiso 1 1 calc R . . . .
C0AA C 0.1614(3) 0.3347(2) -0.24599(17) 0.0617(15) Uani 1 1 d G U . . .
C74 C 0.0769(2) 0.2926(2) -0.24829(17) 0.0672(16) Uani 1 1 d G U . . .
H74 H 0.0258 0.3050 -0.2652 0.081 Uiso 1 1 calc R . . . .
C83 C 0.2357(7) 0.1257(4) 0.5832(4) 0.099(3) Uani 1 1 d . U . . .
H83A H 0.2791 0.1092 0.5622 0.148 Uiso 1 1 calc GR . . . .
H83B H 0.1764 0.1183 0.5639 0.148 Uiso 1 1 calc GR . . . .
H83C H 0.2327 0.0962 0.6080 0.148 Uiso 1 1 calc GR . . . .
C84 C -0.2942(5) 1.0813(4) 0.3980(3) 0.084(2) Uani 1 1 d . . . . .
H84 H -0.3537 1.0676 0.4042 0.101 Uiso 1 1 calc R . . . .
C67 C 0.2464(4) 0.0541(2) -0.0977(2) 0.098(3) Uani 1 1 d . U . . .
H67 H 0.2505 0.0039 -0.0954 0.118 Uiso 1 1 calc R . . . .
C68 C 0.1928(4) 0.0673(2) -0.13663(17) 0.087(2) Uani 1 1 d G U . . .
H68 H 0.1603 0.0262 -0.1610 0.104 Uiso 1 1 calc R . . . .
C69 C 0.1867(4) 0.1407(3) -0.13993(17) 0.083(2) Uani 1 1 d G U . . .
C70 C 0.2343(4) 0.20081(19) -0.1043(2) 0.104(3) Uani 1 1 d G U . . .
H70 H 0.2301 0.2509 -0.1065 0.125 Uiso 1 1 calc R . . . .
C71 C 0.2879(4) 0.1876(2) -0.06530(18) 0.097(3) Uani 1 1 d G U . . .
H71 H 0.3204 0.2286 -0.0409 0.117 Uiso 1 1 calc R . . . .
C66 C 0.2940(4) 0.1142(3) -0.06201(17) 0.098(3) Uani 1 1 d DG U . . .
C85 C -0.1945(6) 1.1513(5) 0.3570(4) 0.104(3) Uani 1 1 d . . . . .
H85A H -0.1709 1.2002 0.3790 0.156 Uiso 1 1 calc GR . . . .
H85B H -0.1978 1.1569 0.3235 0.156 Uiso 1 1 calc GR . . . .
H85C H -0.1547 1.1154 0.3621 0.156 Uiso 1 1 calc GR . . . .
C58B C 0.6316(13) 0.1169(7) 0.1721(7) 0.110(9) Uani 0.5 1 d D U P A 1
H58B H 0.6544 0.0712 0.1637 0.132 Uiso 0.5 1 calc R . P A 1
C57B C 0.5588(12) 0.1301(6) 0.1430(5) 0.126(8) Uani 0.5 1 d DG U P A 1
C56B C 0.5256(9) 0.1969(7) 0.1554(5) 0.108(6) Uani 0.5 1 d DG U P A 1
H56B H 0.4758 0.2059 0.1355 0.130 Uiso 0.5 1 calc R . P A 1
C55B C 0.5651(8) 0.2504(5) 0.1968(4) 0.079(4) Uani 0.5 1 d DG U P A 1
H55B H 0.5424 0.2961 0.2053 0.095 Uiso 0.5 1 calc R . P A 1
C54B C 0.6380(7) 0.2372(6) 0.2259(4) 0.077(4) Uani 0.5 1 d DG U P A 1
C59B C 0.6712(10) 0.1704(8) 0.2136(6) 0.101(8) Uani 0.5 1 d DG U P A 1
H59B H 0.7210 0.1614 0.2335 0.121 Uiso 0.5 1 calc R . P A 1
C86 C -0.3567(6) 1.1525(5) 0.3423(4) 0.100(3) Uani 1 1 d . . . . .
H86A H -0.3807 1.1180 0.3111 0.150 Uiso 1 1 calc GR . . . .
H86B H -0.3345 1.2024 0.3370 0.150 Uiso 1 1 calc GR . . . .
H86C H -0.4043 1.1563 0.3626 0.150 Uiso 1 1 calc GR . . . .
C56A C 0.5852(12) 0.2115(7) 0.1295(5) 0.136(8) Uani 0.5 1 d D U P A 2
H56A H 0.5535 0.2220 0.1018 0.163 Uiso 0.5 1 calc R . P A 2
C55A C 0.6295(12) 0.2702(5) 0.1671(5) 0.121(7) Uani 0.5 1 d DG U P A 2
H55A H 0.6282 0.3208 0.1651 0.145 Uiso 0.5 1 calc R . P A 2
C54A C 0.6759(11) 0.2548(7) 0.2076(5) 0.095(6) Uani 0.5 1 d DG U P A 2
C59A C 0.6779(13) 0.1807(8) 0.2106(6) 0.086(6) Uani 0.5 1 d DG U P A 2
H59A H 0.7096 0.1701 0.2383 0.103 Uiso 0.5 1 calc R . P A 2
C58A C 0.6336(14) 0.1220(5) 0.1730(7) 0.109(9) Uani 0.5 1 d DG U P A 2
H58A H 0.6349 0.0713 0.1750 0.131 Uiso 0.5 1 calc R . P A 2
C57A C 0.5872(13) 0.1374(6) 0.1324(6) 0.115(7) Uani 0.5 1 d DG U P A 2
N5A N 0.5468(13) 0.0776(12) 0.0978(7) 0.093(5) Uani 0.5 1 d D U P A 2
H5A H 0.5630 0.0333 0.0962 0.111 Uiso 0.5 1 calc R . P A 2
N5B N 0.5034(16) 0.0741(16) 0.1050(10) 0.136(9) Uani 0.5 1 d D U P A 1
H5B H 0.4896 0.0292 0.1109 0.163 Uiso 0.5 1 calc R . P A 1
O6 O 0.5888(4) 0.4931(4) 0.3065(3) 0.1073(19) Uani 1 1 d D U . . .
O7 O 0.6214(4) 0.5558(3) 0.3825(3) 0.127(2) Uani 1 1 d D U . . .
C27 C 0.5691(4) 0.5321(4) 0.3416(4) 0.094(2) Uani 1 1 d D U . . .
C61A C 0.4463(11) 0.0309(7) 0.0199(5) 0.125(6) Uani 0.5 1 d D U P A 2
H61A H 0.4694 -0.0146 0.0185 0.150 Uiso 0.5 1 calc R . P A 2
C62A C 0.3882(11) 0.0392(7) -0.0190(4) 0.114(6) Uani 0.5 1 d DG U P A 2
H62A H 0.3716 -0.0006 -0.0470 0.137 Uiso 0.5 1 calc R . P A 2
C63A C 0.3543(10) 0.1058(8) -0.0171(4) 0.114(8) Uani 0.5 1 d DG U P A 2
C64A C 0.3786(13) 0.1641(7) 0.0239(5) 0.144(7) Uani 0.5 1 d DG U P A 2
H64A H 0.3554 0.2096 0.0252 0.173 Uiso 0.5 1 calc R . P A 2
C65A C 0.4367(13) 0.1558(8) 0.0628(4) 0.146(7) Uani 0.5 1 d DG U P A 2
H65A H 0.4532 0.1957 0.0908 0.175 Uiso 0.5 1 calc R . P A 2
C60A C 0.4705(11) 0.0892(8) 0.0608(4) 0.144(8) Uani 0.5 1 d DG U P A 2
C62B C 0.4358(8) 0.1507(6) -0.0015(4) 0.094(5) Uani 0.5 1 d D U P A 1
H62B H 0.4517 0.1912 -0.0164 0.113 Uiso 0.5 1 calc R . P A 1
C61B C 0.4921(7) 0.1418(6) 0.0380(4) 0.100(5) Uani 0.5 1 d DG U P A 1
H61B H 0.5464 0.1763 0.0500 0.120 Uiso 0.5 1 calc R . P A 1
C60B C 0.4689(7) 0.0825(6) 0.0598(3) 0.098(6) Uani 0.5 1 d DG U P A 1
C65B C 0.3893(8) 0.0321(5) 0.0422(4) 0.087(4) Uani 0.5 1 d DG U P A 1
H65B H 0.3735 -0.0085 0.0571 0.105 Uiso 0.5 1 calc R . P A 1
C64B C 0.3330(6) 0.0409(6) 0.0027(4) 0.086(4) Uani 0.5 1 d DG U P A 1
H64B H 0.2787 0.0064 -0.0093 0.104 Uiso 0.5 1 calc R . P A 1
C63B C 0.3563(7) 0.1002(6) -0.0191(3) 0.090(7) Uani 0.5 1 d DG U P A 1
O10 O 0.7536(3) 0.2967(3) 0.2899(2) 0.0822(14) Uani 1 1 d . U . . .
C53B C 0.6870(10) 0.2971(8) 0.2726(6) 0.077(2) Uani 0.5 1 d . U P A 1
O11A O 0.7012(7) 0.3836(4) 0.2440(3) 0.068(2) Uani 0.5 1 d . U P A 2
O14 O 0.6551(5) 0.5342(4) 0.4641(3) 0.060(2) Uani 0.5 1 d . U P B -1
C78 C 0.5712(7) 0.5062(6) 0.4573(4) 0.049(2) Uani 0.5 1 d . U P B -1
H78 H 0.5413 0.4897 0.4250 0.058 Uiso 0.5 1 calc R . P B -1
N8 N 0.5255(7) 0.4992(6) 0.4917(5) 0.055(3) Uani 0.5 1 d . U P B -1
C80 C 0.5755(10) 0.5248(9) 0.5414(5) 0.058(3) Uani 0.5 1 d . U P B -1
H80A H 0.6211 0.4932 0.5458 0.087 Uiso 0.5 1 calc GR . P B -1
H80B H 0.5337 0.5208 0.5648 0.087 Uiso 0.5 1 calc GR . P B -1
H80C H 0.6048 0.5772 0.5465 0.087 Uiso 0.5 1 calc GR . P B -1
C79 C 0.4364(10) 0.4704(8) 0.4864(7) 0.060(3) Uani 0.5 1 d . U P B -1
H79A H 0.4067 0.5045 0.5079 0.090 Uiso 0.5 1 calc GR . P B -1
H79B H 0.4291 0.4211 0.4946 0.090 Uiso 0.5 1 calc GR . P B -1
H79C H 0.4094 0.4651 0.4529 0.090 Uiso 0.5 1 calc GR . P B -1
C75 C 0.8146(4) 0.4804(4) 0.4947(3) 0.0522(19) Uani 0.75 1 d . . P . .
H75 H 0.7670 0.4963 0.5109 0.063 Uiso 0.75 1 calc R . P . .
N7 N 0.8631(4) 0.4369(3) 0.5139(2) 0.0637(14) Uani 1 1 d . . . . .
C77 C 0.8425(4) 0.4096(3) 0.5563(2) 0.0610(15) Uani 1 1 d . . . . .
H77A H 0.7922 0.4316 0.5685 0.092 Uiso 1 1 calc GR . . . .
H77B H 0.8953 0.4242 0.5813 0.092 Uiso 1 1 calc GR . . . .
H77C H 0.8262 0.3547 0.5475 0.092 Uiso 1 1 calc GR . . . .
C76 C 0.9354(4) 0.4074(4) 0.4891(3) 0.0741(19) Uani 1 1 d . . . . .
H76A H 0.9145 0.3547 0.4724 0.111 Uiso 1 1 calc GR . . . .
H76B H 0.9883 0.4110 0.5130 0.111 Uiso 1 1 calc GR . . . .
H76C H 0.9511 0.4370 0.4656 0.111 Uiso 1 1 calc GR . . . .
O15 O 0.8261(3) 0.5020(3) 0.4578(2) 0.0950(19) Uani 1 1 d . . . . .
O18S O -0.0398(6) 0.0607(5) -0.2282(3) 0.174(4) Uani 1 1 d . U . C -1
C87 C -0.0552(6) 0.0100(5) -0.2629(4) 0.153(5) Uani 1 1 d G U . C -1
H87 H -0.0107 -0.0211 -0.2677 0.184 Uiso 1 1 calc R . . C -1
N0AA N -0.1314(8) -0.0078(6) -0.2968(3) 0.185(5) Uani 1 1 d G U . C -1
C88 C -0.2070(7) 0.0331(10) -0.2951(5) 0.266(10) Uani 1 1 d DG U . C -1
H88A H -0.1884 0.0817 -0.2737 0.400 Uiso 1 1 d G . . C -1
H88B H -0.2272 0.0390 -0.3269 0.400 Uiso 1 1 d G . . C -1
H88C H -0.2552 0.0054 -0.2837 0.400 Uiso 1 1 d G . . C -1
O20S O 0.5290(15) -0.0624(8) 0.1247(11) 0.120(7) Uani 0.5 1 d D U P D 2
C93B C 0.5415(13) -0.1290(9) 0.1193(8) 0.126(7) Uani 0.5 1 d D U P D 2
H93B H 0.5988 -0.1387 0.1307 0.152 Uiso 0.5 1 calc R . P D 2
N1AA N 0.4760(14) -0.1875(9) 0.0978(8) 0.166(7) Uani 0.5 1 d D U P D 2
C95B C 0.421(2) -0.1764(19) 0.0541(11) 0.206(13) Uani 0.5 1 d D U P E 1
H95A H 0.4788 -0.1753 0.0296 0.308 Uiso 0.5 1 d R . P F 1
H95B H 0.3842 -0.2140 0.0369 0.308 Uiso 0.5 1 d R . P G 1
H95C H 0.4149 -0.1271 0.0566 0.308 Uiso 0.5 1 d R . P H 1
C91A C 0.498(3) -0.2641(12) 0.0924(19) 0.233(15) Uani 0.5 1 d D U P D 2
H91D H 0.5134 -0.2760 0.1190 0.350 Uiso 0.5 1 d R . P I 2
H91E H 0.4890 -0.2913 0.0627 0.350 Uiso 0.5 1 d R . P J 2
H91F H 0.5823 -0.2441 0.0883 0.350 Uiso 0.5 1 d R . P K 2
C89 C -0.1470(12) -0.0651(11) -0.3363(7) 0.228(9) Uani 1 1 d D U . C -1
H89A H -0.1091 -0.1000 -0.3340 0.343 Uiso 1 1 d R . . L -1
H89B H -0.2078 -0.0857 -0.3444 0.343 Uiso 1 1 d R . . M -1
H89C H -0.1304 -0.0415 -0.3646 0.343 Uiso 1 1 d R . . N -1
N12 N -0.0178(11) 0.4601(10) 0.1981(8) 0.161(7) Uani 0.5 1 d D U P O 1
O19S O 0.1209(6) 0.5249(6) 0.2394(3) 0.073(3) Uani 0.5 1 d D U P . .
C90B C 0.0481(10) 0.4918(9) 0.2360(8) 0.114(6) Uani 0.5 1 d D U P O 1
H90B H 0.0314 0.4857 0.2661 0.137 Uiso 0.5 1 calc R . P O 1
C92B C 0.009(3) 0.474(2) 0.1503(11) 0.205(12) Uani 0.5 1 d D U P O 1
H92A H -0.0081 0.5195 0.1449 0.307 Uiso 0.5 1 d R . P P 1
H92B H -0.0418 0.4331 0.1241 0.307 Uiso 0.5 1 d R . P Q 1
H92C H 0.0597 0.4628 0.1450 0.307 Uiso 0.5 1 d R . P R 1
C91B C -0.1066(14) 0.4193(17) 0.1925(11) 0.192(10) Uani 0.5 1 d D U P O 1
H91A H -0.1477 0.4216 0.1699 0.288 Uiso 0.5 1 d R . P S 1
H91B H -0.1286 0.4277 0.2257 0.288 Uiso 0.5 1 d R . P T 1
H91C H -0.0989 0.3623 0.1897 0.288 Uiso 0.5 1 d R . P U 1
C53A C 0.7175(10) 0.3192(7) 0.2489(5) 0.062(3) Uani 0.5 1 d . . P A 2
O11B O 0.6449(6) 0.3532(5) 0.2828(4) 0.067(4) Uani 0.468(16) 1 d . . . A -1
C4AA C 0.0494(13) 0.5227(16) 0.2244(9) 0.137(8) Uani 0.5 1 d D U P O 2
H4AA H 0.0158 0.5416 0.2488 0.164 Uiso 0.5 1 calc R . P O 2
C5AA C -0.0796(17) 0.5222(18) 0.1604(10) 0.161(9) Uani 0.5 1 d D U P O 2
H5AA H -0.1275 0.4888 0.1694 0.241 Uiso 0.5 1 d R . P V 2
H5AB H -0.0859 0.5110 0.1255 0.241 Uiso 0.5 1 d R . P W 2
H5AC H -0.0815 0.5720 0.1733 0.241 Uiso 0.5 1 d R . P X 2
N12A N -0.0028(13) 0.4999(12) 0.1800(7) 0.156(7) Uani 0.5 1 d D U P O 2
C6AA C 0.026(3) 0.432(2) 0.1477(14) 0.230(14) Uani 0.5 1 d D U P O 2
H6AA H 0.0979 0.4524 0.1431 0.345 Uiso 0.5 1 d R . P Y 2
H6AB H 0.0022 0.4307 0.1123 0.345 Uiso 0.5 1 d R . P Z 2
H6AC H 0.0246 0.3939 0.1560 0.345 Uiso 0.5 1 d R . P A 2
O21S O 0.500(2) -0.0670(16) 0.1315(12) 0.153(9) Uani 0.5 1 d D U P E 1
C90A C 0.520(2) -0.1314(19) 0.1333(11) 0.178(8) Uani 0.5 1 d D U P E 1
H90A H 0.5583 -0.1400 0.1595 0.214 Uiso 0.5 1 calc R . P E 1
N2A N 0.4820(14) -0.1860(15) 0.0946(8) 0.180(8) Uani 0.5 1 d D U P E 1
C92A C 0.3876(16) -0.177(2) 0.0796(17) 0.245(16) Uani 0.5 1 d D U P D 2
H92D H 0.4047 -0.1315 0.0568 0.368 Uiso 0.5 1 d R . P B 2
H92E H 0.3733 -0.2190 0.0436 0.368 Uiso 0.5 1 d R . P C 2
H92F H 0.3508 -0.1705 0.0912 0.368 Uiso 0.5 1 d R . P D 2
C13A C 0.500(3) -0.2630(19) 0.0903(17) 0.208(12) Uani 0.5 1 d D U P E 1
H13A H 0.5361 -0.2712 0.1142 0.312 Uiso 0.5 1 d R . P E 1
H13B H 0.4311 -0.2926 0.1056 0.312 Uiso 0.5 1 d R . P F 1
H13C H 0.4836 -0.2919 0.0615 0.312 Uiso 0.5 1 d R . P G 1

loop_
_atom_site_aniso_label
_atom_site_aniso_U_11
_atom_site_aniso_U_22
_atom_site_aniso_U_33
_atom_site_aniso_U_23
_atom_site_aniso_U_13
_atom_site_aniso_U_12
Zn3 0.0427(3) 0.0311(3) 0.0861(5) 0.0257(3) 0.0008(3) 0.0174(2)
Zn2 0.0451(3) 0.0264(3) 0.0881(5) 0.0232(3) 0.0016(3) 0.0163(2)
Zn4 0.0415(3) 0.0273(3) 0.0880(5) 0.0241(3) 0.0007(3) 0.0173(2)
Zn1 0.0450(3) 0.0354(3) 0.0898(5) 0.0267(3) 0.0010(3) 0.0190(2)
O5 0.049(2) 0.0318(17) 0.090(3) 0.0272(18) 0.0044(18) 0.0185(15)
O8 0.049(2) 0.0379(19) 0.081(3) 0.0184(18) 0.0011(18) 0.0180(16)
O1 0.049(2) 0.0300(16) 0.071(2) 0.0177(16) -0.0022(17) 0.0174(14)
O13 0.053(3) 0.077(3) 0.142(4) 0.076(3) 0.006(3) 0.020(2)
O4 0.042(2) 0.0362(19) 0.117(3) 0.033(2) 0.008(2) 0.0233(15)
O2 0.052(2) 0.050(2) 0.093(3) 0.038(2) 0.003(2) 0.0111(17)
O12 0.049(2) 0.048(2) 0.083(3) 0.030(2) -0.0039(19) 0.0213(17)
O9 0.044(2) 0.0263(16) 0.111(3) 0.0267(19) 0.009(2) 0.0160(14)
O17S 0.057(3) 0.068(3) 0.126(4) 0.030(3) 0.021(3) 0.034(2)
N9S 0.061(3) 0.035(2) 0.104(4) 0.023(2) 0.009(3) 0.019(2)
N1 0.051(2) 0.026(2) 0.104(4) 0.032(2) 0.013(2) 0.0225(17)
N3 0.045(2) 0.034(2) 0.113(4) 0.025(2) 0.007(3) 0.0212(18)
N2 0.049(3) 0.026(2) 0.116(4) 0.034(2) 0.006(3) 0.0210(18)
C30 0.048(3) 0.033(3) 0.126(5) 0.040(3) 0.008(3) 0.017(2)
C29 0.046(3) 0.035(3) 0.160(6) 0.046(3) -0.003(4) 0.015(2)
C28 0.059(4) 0.038(3) 0.171(7) 0.052(4) 0.016(4) 0.028(3)
C33 0.065(4) 0.045(3) 0.155(6) 0.050(4) 0.025(4) 0.033(3)
C32 0.056(3) 0.041(3) 0.121(5) 0.037(3) 0.017(3) 0.024(3)
C31 0.039(3) 0.032(2) 0.119(5) 0.040(3) 0.011(3) 0.016(2)
O3 0.059(3) 0.108(4) 0.189(6) 0.113(5) 0.023(3) 0.043(3)
N4 0.059(3) 0.028(2) 0.132(5) 0.006(3) 0.005(3) 0.015(2)
C26 0.052(3) 0.029(2) 0.077(4) 0.018(2) 0.003(3) 0.019(2)
C21 0.055(3) 0.034(3) 0.116(5) 0.037(3) 0.000(3) 0.023(2)
C20 0.052(3) 0.030(2) 0.093(4) 0.026(3) 0.000(3) 0.020(2)
C25 0.041(3) 0.028(2) 0.110(5) 0.028(3) 0.007(3) 0.0136(19)
C24 0.057(3) 0.029(2) 0.087(4) 0.024(2) -0.002(3) 0.020(2)
C23 0.045(3) 0.027(2) 0.095(4) 0.027(2) 0.000(3) 0.0162(19)
C22 0.053(3) 0.036(3) 0.110(5) 0.041(3) 0.013(3) 0.020(2)
C45 0.050(3) 0.038(3) 0.103(4) 0.018(3) 0.004(3) 0.018(2)
C44 0.045(3) 0.037(3) 0.109(5) 0.015(3) 0.000(3) 0.019(2)
C43 0.053(3) 0.037(3) 0.116(5) 0.021(3) 0.010(3) 0.018(2)
C42 0.058(3) 0.029(2) 0.105(5) 0.012(3) -0.003(3) 0.010(2)
C41 0.054(3) 0.032(3) 0.107(5) 0.021(3) -0.001(3) 0.014(2)
C40 0.047(3) 0.031(2) 0.098(4) 0.022(2) 0.009(3) 0.015(2)
C6 0.041(3) 0.041(3) 0.109(5) 0.037(3) 0.016(3) 0.021(2)
C5 0.052(3) 0.027(2) 0.083(4) 0.021(2) 0.002(3) 0.017(2)
C4 0.053(3) 0.023(2) 0.081(4) 0.022(2) -0.005(2) 0.0160(19)
C3 0.041(3) 0.031(2) 0.094(4) 0.025(3) 0.001(3) 0.0117(19)
C2 0.044(3) 0.041(3) 0.096(4) 0.037(3) 0.007(3) 0.014(2)
C7 0.049(3) 0.044(3) 0.124(5) 0.048(3) 0.008(3) 0.022(2)
N6 0.087(4) 0.061(3) 0.107(5) 0.048(3) -0.008(3) -0.002(3)
C51 0.045(3) 0.032(2) 0.106(5) 0.024(3) 0.000(3) 0.013(2)
C46 0.063(3) 0.032(3) 0.098(4) 0.018(3) 0.000(3) 0.022(2)
C47 0.058(3) 0.028(2) 0.109(5) 0.019(3) 0.011(3) 0.017(2)
C48 0.048(3) 0.028(2) 0.115(5) 0.026(3) 0.003(3) 0.015(2)
C49 0.053(3) 0.026(2) 0.092(4) 0.028(2) 0.003(3) 0.017(2)
C50 0.055(3) 0.034(2) 0.093(4) 0.022(3) 0.011(3) 0.020(2)
O16S 0.076(3) 0.052(3) 0.168(6) 0.033(3) 0.002(4) 0.015(2)
C81 0.044(3) 0.043(3) 0.112(5) 0.022(3) 0.009(3) 0.022(2)
C3AA 0.057(3) 0.044(3) 0.089(4) 0.035(3) -0.004(3) 0.013(3)
N01R 0.104(5) 0.045(3) 0.112(5) 0.016(3) 0.011(4) 0.020(3)
C13 0.070(4) 0.033(3) 0.104(4) 0.032(3) 0.020(3) 0.031(3)
C12 0.078(4) 0.034(3) 0.103(5) 0.032(3) 0.020(3) 0.032(3)
C11 0.043(3) 0.031(2) 0.090(4) 0.022(2) 0.004(3) 0.020(2)
C10 0.046(3) 0.023(2) 0.086(4) 0.018(2) 0.005(2) 0.0136(19)
C9 0.047(3) 0.024(2) 0.091(4) 0.025(2) 0.005(3) 0.0140(19)
C8 0.044(3) 0.022(2) 0.092(4) 0.019(2) -0.003(2) 0.0185(18)
C52 0.043(3) 0.031(2) 0.096(4) 0.034(3) 0.007(3) 0.017(2)
C15 0.062(3) 0.034(3) 0.094(4) 0.026(3) 0.002(3) 0.026(2)
C14 0.045(3) 0.026(2) 0.095(4) 0.022(2) 0.006(3) 0.0157(19)
C19 0.061(3) 0.030(2) 0.107(5) 0.028(3) 0.013(3) 0.023(2)
C18 0.056(3) 0.034(3) 0.109(5) 0.037(3) 0.014(3) 0.021(2)
C17 0.038(3) 0.030(2) 0.107(4) 0.031(3) -0.005(3) 0.0167(19)
C16 0.065(4) 0.035(3) 0.098(4) 0.019(3) 0.002(3) 0.036(3)
C82 0.067(4) 0.058(4) 0.117(5) 0.046(4) 0.024(4) 0.033(3)
C1 0.052(3) 0.066(4) 0.099(5) 0.053(4) 0.004(3) 0.022(3)
C36 0.046(3) 0.032(2) 0.098(4) 0.021(3) -0.004(3) 0.014(2)
C37 0.048(3) 0.037(2) 0.092(4) 0.025(3) 0.007(3) 0.023(2)
C38 0.044(3) 0.035(2) 0.092(4) 0.017(3) -0.002(3) 0.020(2)
C39 0.036(2) 0.035(2) 0.082(4) 0.020(2) 0.005(2) 0.0146(19)
C34 0.042(3) 0.036(2) 0.086(4) 0.022(2) -0.003(3) 0.017(2)
C35 0.036(2) 0.037(3) 0.108(5) 0.030(3) 0.001(3) 0.0141(19)
C73 0.071(4) 0.052(3) 0.101(5) 0.036(3) -0.013(4) 0.002(3)
C72 0.081(4) 0.050(3) 0.104(5) 0.040(3) 0.000(4) 0.012(3)
C2AA 0.070(4) 0.075(5) 0.129(6) 0.068(5) -0.002(4) 0.010(3)
C1AA 0.062(4) 0.065(4) 0.128(6) 0.060(4) -0.008(4) 0.012(3)
C0AA 0.057(3) 0.051(3) 0.086(4) 0.035(3) 0.002(3) 0.017(2)
C74 0.054(3) 0.056(3) 0.099(5) 0.038(3) 0.001(3) 0.014(3)
C83 0.136(8) 0.038(3) 0.125(7) 0.025(4) 0.034(6) 0.004(4)
C84 0.061(4) 0.055(4) 0.127(7) 0.004(4) 0.002(4) 0.012(3)
C67 0.146(8) 0.046(3) 0.107(6) 0.037(4) -0.007(5) 0.025(4)
C68 0.119(6) 0.048(3) 0.091(5) 0.031(3) -0.013(4) 0.010(4)
C69 0.099(5) 0.062(4) 0.099(5) 0.051(4) 0.000(4) 0.007(4)
C70 0.142(8) 0.052(4) 0.123(6) 0.047(4) -0.014(5) 0.017(4)
C71 0.129(7) 0.056(4) 0.105(6) 0.028(4) -0.016(5) 0.019(4)
C66 0.140(8) 0.064(4) 0.091(5) 0.040(4) -0.015(5) 0.015(4)
C85 0.090(6) 0.075(5) 0.166(9) 0.047(6) 0.038(6) 0.035(5)
C58B 0.19(2) 0.046(10) 0.087(14) 0.013(8) -0.045(15) 0.037(12)
C57B 0.191(18) 0.049(8) 0.109(12) 0.000(8) -0.077(12) 0.024(10)
C56B 0.108(12) 0.063(8) 0.133(13) 0.015(8) -0.049(10) 0.012(8)
C55B 0.088(9) 0.048(7) 0.097(9) 0.010(6) -0.002(7) 0.018(6)
C54B 0.104(11) 0.036(7) 0.087(9) 0.012(6) -0.012(7) 0.020(7)
C59B 0.136(17) 0.056(10) 0.099(14) 0.003(9) -0.040(12) 0.045(10)
C86 0.079(5) 0.080(6) 0.128(7) 0.019(5) -0.012(5) -0.005(4)
C56A 0.201(19) 0.056(8) 0.133(13) 0.012(8) -0.058(13) 0.047(11)
C55A 0.189(17) 0.048(7) 0.117(12) 0.008(7) -0.039(11) 0.053(9)
C54A 0.139(14) 0.037(7) 0.103(11) 0.011(7) -0.019(10) 0.035(8)
C59A 0.142(16) 0.038(8) 0.080(11) 0.027(8) 0.008(10) 0.011(8)
C58A 0.18(2) 0.040(9) 0.099(16) 0.012(9) -0.019(15) 0.026(12)
C57A 0.155(16) 0.054(7) 0.122(13) -0.001(9) -0.038(12) 0.050(10)
N5A 0.114(12) 0.060(8) 0.101(10) 0.021(7) -0.025(9) 0.032(9)
N5B 0.158(16) 0.076(10) 0.146(14) 0.000(10) -0.068(12) 0.037(12)
O6 0.070(3) 0.094(4) 0.204(5) 0.086(4) 0.057(3) 0.063(3)
O7 0.051(3) 0.044(3) 0.270(6) 0.007(4) -0.008(4) 0.024(2)
C27 0.048(3) 0.034(3) 0.218(8) 0.063(4) 0.028(5) 0.018(3)
C61A 0.146(13) 0.090(10) 0.131(11) 0.025(8) -0.038(10) 0.040(10)
C62A 0.127(12) 0.081(9) 0.131(11) 0.032(8) -0.026(9) 0.032(9)
C63A 0.160(16) 0.074(10) 0.117(12) 0.051(8) -0.014(11) 0.032(10)
C64A 0.181(15) 0.113(11) 0.136(12) 0.024(9) -0.021(11) 0.055(11)
C65A 0.177(15) 0.100(10) 0.142(12) 0.015(9) -0.039(11) 0.033(11)
C60A 0.193(14) 0.091(11) 0.131(11) 0.019(9) -0.047(11) 0.029(10)
C62B 0.108(8) 0.080(8) 0.099(8) 0.039(7) -0.007(7) 0.015(7)
C61B 0.127(9) 0.077(8) 0.098(8) 0.041(7) -0.012(7) 0.020(7)
C60B 0.137(10) 0.060(8) 0.094(9) 0.027(7) -0.027(7) 0.029(7)
C65B 0.118(9) 0.060(7) 0.082(7) 0.029(6) -0.012(6) 0.013(6)
C64B 0.114(8) 0.056(6) 0.094(8) 0.034(6) -0.010(6) 0.025(6)
C63B 0.108(10) 0.071(9) 0.091(10) 0.029(7) -0.003(7) 0.020(7)
O10 0.070(3) 0.066(3) 0.099(3) -0.004(3) -0.004(3) 0.021(2)
C53B 0.067(4) 0.056(4) 0.100(5) -0.004(4) 0.001(4) 0.026(4)
O11A 0.095(7) 0.031(4) 0.083(6) 0.020(4) 0.003(5) 0.022(4)
O14 0.044(4) 0.044(4) 0.097(5) 0.022(4) 0.001(4) 0.021(3)
C78 0.044(5) 0.037(5) 0.067(6) 0.018(4) -0.001(4) 0.013(4)
N8 0.057(6) 0.034(4) 0.078(7) 0.012(5) 0.004(5) 0.024(5)
C80 0.059(7) 0.056(7) 0.064(8) 0.024(6) 0.007(6) 0.011(5)
C79 0.050(7) 0.049(7) 0.088(11) 0.020(8) 0.011(8) 0.026(6)
C75 0.030(3) 0.039(3) 0.096(5) 0.052(4) -0.013(3) -0.003(2)
N7 0.064(3) 0.039(2) 0.089(4) 0.030(2) -0.016(3) 0.013(2)
C77 0.060(3) 0.039(3) 0.086(4) 0.024(3) -0.009(3) 0.013(2)
C76 0.056(4) 0.070(4) 0.099(5) 0.036(4) -0.009(3) 0.014(3)
O15 0.052(3) 0.112(4) 0.133(4) 0.086(4) -0.023(3) -0.004(3)
O18S 0.198(9) 0.117(7) 0.184(8) 0.052(6) -0.029(7) -0.038(6)
C87 0.187(10) 0.097(7) 0.157(9) 0.044(6) -0.001(8) -0.045(7)
N0AA 0.177(9) 0.153(10) 0.188(9) 0.027(7) -0.003(8) -0.051(8)
C88 0.174(14) 0.38(3) 0.27(2) 0.118(18) 0.095(14) 0.037(15)
O20S 0.122(13) 0.053(6) 0.20(2) 0.043(8) 0.044(12) 0.035(7)
C93B 0.169(14) 0.066(7) 0.150(15) 0.014(10) 0.058(12) 0.027(8)
N1AA 0.190(14) 0.078(7) 0.228(16) 0.052(11) 0.020(14) -0.001(9)
C95B 0.192(19) 0.212(19) 0.208(16) 0.049(14) 0.014(13) 0.028(15)
C91A 0.30(3) 0.064(8) 0.34(4) 0.060(18) 0.08(3) 0.004(13)
C89 0.192(14) 0.238(17) 0.181(12) -0.008(11) 0.024(11) -0.122(11)
N12 0.135(10) 0.154(14) 0.161(11) 0.001(11) -0.012(9) -0.013(10)
O19S 0.051(4) 0.096(7) 0.064(5) -0.008(5) -0.008(4) 0.034(4)
C90B 0.106(9) 0.096(12) 0.142(11) 0.019(10) 0.018(9) 0.031(8)
C92B 0.216(19) 0.22(2) 0.167(12) 0.043(16) 0.010(14) 0.027(15)
C91B 0.125(12) 0.22(2) 0.196(17) -0.005(15) 0.006(12) 0.015(12)
C53A 0.081(9) 0.044(6) 0.064(7) 0.015(5) 0.004(6) 0.022(6)
O11B 0.065(6) 0.032(5) 0.096(8) 0.001(4) -0.008(5) 0.013(4)
C4AA 0.151(13) 0.127(14) 0.131(11) 0.001(11) 0.033(10) 0.054(12)
C5AA 0.134(16) 0.18(2) 0.168(19) 0.051(18) 0.025(12) 0.006(12)
N12A 0.145(12) 0.187(15) 0.127(11) 0.001(10) 0.032(9) 0.038(11)
C6AA 0.21(2) 0.23(2) 0.20(2) -0.066(17) 0.015(19) 0.057(15)
O21S 0.182(19) 0.151(10) 0.152(13) 0.070(9) 0.055(13) 0.037(11)
C90A 0.187(12) 0.163(10) 0.188(11) 0.045(8) 0.028(8) 0.033(8)
N2A 0.184(11) 0.165(9) 0.192(10) 0.043(7) 0.028(8) 0.026(8)
C92A 0.17(2) 0.22(3) 0.34(4) 0.08(3) 0.02(3) 0.003(18)
C13A 0.22(2) 0.172(12) 0.230(19) 0.041(13) 0.046(15) 0.040(15)

loop_
_atom_type_symbol
_atom_type_description
_atom_type_scat_dispersion_real
_atom_type_scat_dispersion_imag
_atom_type_scat_source
C C 0.0033 0.0016 'International Tables Vol C Tables 4.2.6.8 and 6.1.1.4'
H H 0.0000 0.0000 'International Tables Vol C Tables 4.2.6.8 and 6.1.1.4'
N N 0.0063 0.0031 'International Tables Vol C Tables 4.2.6.8 and 6.1.1.4'
O O 0.0112 0.0059 'International Tables Vol C Tables 4.2.6.8 and 6.1.1.4'
Zn Zn 0.3195 1.4276 'International Tables Vol C Tables 4.2.6.8 and 6.1.1.4'

loop_
_geom_angle_atom_site_label_1
_geom_angle_atom_site_label_2
_geom_angle_atom_site_label_3
_geom_angle
_geom_angle_site_symmetry_1
_geom_angle_site_symmetry_3
O1 Zn3 O9 99.64(16) . 2_676
O1 Zn3 O3 89.9(2) . .
O1 Zn3 O7 107.2(3) . .
O1 Zn3 O14 161.7(2) . .
O1 Zn3 O15 97.8(2) . .
O9 Zn3 O3 169.1(2) 2_676 .
O9 Zn3 O14 98.7(2) 2_676 .
O7 Zn3 O9 89.52(19) . 2_676
O7 Zn3 O3 92.7(2) . .
O7 Zn3 O14 73.0(3) . .
O7 Zn3 O15 154.9(3) . .
O14 Zn3 O3 71.9(3) . .
O15 Zn3 O9 88.13(19) . 2_676
O15 Zn3 O3 85.34(19) . .
O15 Zn3 O14 82.7(3) . .
Zn4 Zn2 Zn1 60.485(19) . .
O1 Zn2 Zn4 36.03(11) . .
O1 Zn2 Zn1 36.32(11) . .
O1 Zn2 O4 109.84(15) . 2_756
O1 Zn2 O10 116.3(2) . .
O4 Zn2 Zn4 74.19(11) 2_756 .
O4 Zn2 Zn1 126.87(12) 2_756 .
O4 Zn2 O10 104.3(2) 2_756 .
O2 Zn2 Zn4 133.50(14) . .
O2 Zn2 Zn1 128.80(12) . .
O2 Zn2 O1 118.77(18) . .
O2 Zn2 O4 101.98(18) . 2_756
O2 Zn2 O10 103.8(2) . .
O10 Zn2 Zn4 122.27(18) . .
O10 Zn2 Zn1 80.30(16) . .
Zn2 Zn4 Zn1 60.360(19) . .
O5 Zn4 Zn2 79.20(11) 2_756 .
O5 Zn4 Zn1 124.70(12) 2_756 .
O5 Zn4 O12 108.11(17) 2_756 2_665
O8 Zn4 Zn2 124.18(12) 2_676 .
O8 Zn4 Zn1 130.15(11) 2_676 .
O8 Zn4 O5 103.02(16) 2_676 2_756
O8 Zn4 O12 102.89(17) 2_676 2_665
O1 Zn4 Zn2 36.46(9) . .
O1 Zn4 Zn1 36.03(11) . .
O1 Zn4 O5 115.63(14) . 2_756
O1 Zn4 O8 113.29(17) . 2_676
O1 Zn4 O12 112.72(16) . 2_665
O12 Zn4 Zn2 129.91(12) 2_665 .
O12 Zn4 Zn1 77.24(12) 2_665 .
Zn2 Zn1 Zn4 59.155(18) . .
O1 Zn1 Zn2 35.88(10) . .
O1 Zn1 Zn4 35.18(11) . .
O1 Zn1 O13 105.06(18) . 2_665
O1 Zn1 O11B 92.9(3) . .
O13 Zn1 Zn2 132.24(13) 2_665 .
O13 Zn1 Zn4 73.91(14) 2_665 .
O13 Zn1 O11B 158.9(3) 2_665 .
O6 Zn1 Zn2 116.20(18) . .
O6 Zn1 Zn4 129.8(2) . .
O6 Zn1 O1 108.4(3) . .
O6 Zn1 O13 99.7(2) . 2_665
O6 Zn1 O11B 84.5(3) . .
O11A Zn1 Zn2 77.2(3) . .
O11A Zn1 Zn4 111.6(3) . .
O11A Zn1 O1 111.3(3) . .
O11A Zn1 O13 115.7(3) . 2_665
O11A Zn1 O6 115.5(4) . .
O11B Zn1 Zn2 60.5(2) . .
O11B Zn1 Zn4 119.1(2) . .
C26 O5 Zn4 126.6(4) . 2_756
C52 O8 Zn4 121.8(4) . 2_676
Zn2 O1 Zn3 111.50(18) . .
Zn2 O1 Zn1 107.80(17) . .
Zn4 O1 Zn3 110.32(17) . .
Zn4 O1 Zn2 107.51(16) . .
Zn4 O1 Zn1 108.79(18) . .
Zn1 O1 Zn3 110.79(16) . .
C3AA O13 Zn1 129.6(4) . 2_665
C26 O4 Zn2 134.2(3) . 2_756
C1 O2 Zn2 118.8(4) . .
C3AA O12 Zn4 124.4(4) . 2_665
C52 O9 Zn3 126.6(3) . 2_676
C81 N9S C82 121.5(5) . .
C81 N9S C83 121.1(6) . .
C83 N9S C82 117.3(6) . .
C5 N1 C8 128.8(4) . .
C31 N3 C34 130.3(4) . .
C20 N2 C17 126.1(4) . .
C29 C30 C31 120.0 . .
C28 C29 C30 120.0 . .
C29 C28 C33 120.0 . .
C29 C28 C27 123.2(5) . .
C33 C28 C27 116.7(5) . .
C32 C33 C28 120.0 . .
C33 C32 C31 120.0 . .
N3 C31 C30 122.9(4) . .
N3 C31 C32 117.1(4) . .
C32 C31 C30 120.0 . .
C1 O3 Zn3 123.5(4) . .
C46 N4 C43 126.4(5) . .
O5 C26 O4 123.0(5) . .
O5 C26 C23 119.7(5) . .
O4 C26 C23 117.3(4) . .
C20 C21 C22 120.0 . .
C21 C20 N2 122.5(3) . .
C21 C20 C25 120.0 . .
C25 C20 N2 117.4(3) . .
C20 C25 C24 120.0 . .
C23 C24 C25 120.0 . .
C24 C23 C26 121.6(3) . .
C22 C23 C26 118.4(3) . .
C22 C23 C24 120.0 . .
C23 C22 C21 120.0 . .
C44 C45 C40 120.0 . .
C45 C44 C43 120.0 . .
C44 C43 N4 118.3(3) . .
C42 C43 N4 121.6(3) . .
C42 C43 C44 120.0 . .
C43 C42 C41 120.0 . .
C40 C41 C42 120.0 . .
C45 C40 C37 120.0(3) . .
C41 C40 C45 120.0 . .
C41 C40 C37 120.0(3) . .
C5 C6 C7 120.0 . .
N1 C5 C6 117.1(3) . .
N1 C5 C4 122.9(3) . .
C6 C5 C4 120.0 . .
C3 C4 C5 120.0 . .
C2 C3 C4 120.0 . .
C3 C2 C7 120.0 . .
C3 C2 C1 118.6(3) . .
C7 C2 C1 121.3(3) . .
C2 C7 C6 120.0 . .
C72 N6 C69 124.9(5) . .
C46 C51 C50 120.0 . .
N4 C46 C51 117.2(3) . .
N4 C46 C47 122.7(3) . .
C47 C46 C51 120.0 . .
C46 C47 C48 120.0 . .
C47 C48 C49 120.0 . .
C48 C49 C50 120.0 . .
C48 C49 C52 119.4(3) . .
C50 C49 C52 120.6(3) . .
C49 C50 C51 120.0 . .
O17S C81 N9S 125.1(6) . .
O13 C3AA O12 127.1(5) . .
O13 C3AA C0AA 117.7(5) . .
O12 C3AA C0AA 115.2(5) . .
C84 N01R C85 121.0(8) . .
C84 N01R C86 123.0(8) . .
C85 N01R C86 115.7(7) . .
C12 C13 C8 120.0 . .
C11 C12 C13 120.0 . .
C12 C11 C10 120.0 . .
C12 C11 C14 119.2(2) . .
C10 C11 C14 120.8(2) . .
C9 C10 C11 120.0 . .
C10 C9 C8 120.0 . .
C13 C8 N1 117.5(3) . .
C9 C8 N1 122.5(3) . .
C9 C8 C13 120.0 . .
O8 C52 O9 123.9(5) . .
O8 C52 C49 116.3(4) . .
O9 C52 C49 119.8(5) . .
C14 C15 C16 120.0 . .
C15 C14 C11 119.2(2) . .
C15 C14 C19 120.0 . .
C19 C14 C11 120.8(2) . .
C18 C19 C14 120.0 . .
C17 C18 C19 120.0 . .
C18 C17 N2 117.9(3) . .
C18 C17 C16 120.0 . .
C16 C17 N2 122.1(3) . .
C17 C16 C15 120.0 . .
O2 C1 O3 123.0(6) . .
O2 C1 C2 118.2(5) . .
O3 C1 C2 118.8(6) . .
C37 C36 C35 120.0 . .
C36 C37 C40 120.6(2) . .
C38 C37 C40 119.4(2) . .
C38 C37 C36 120.0 . .
C39 C38 C37 120.0 . .
C38 C39 C34 120.0 . .
C39 C34 N3 116.2(3) . .
C39 C34 C35 120.0 . .
C35 C34 N3 123.5(3) . .
C34 C35 C36 120.0 . .
C72 C73 C74 120.0 . .
C73 C72 N6 117.7(4) . .
C73 C72 C2AA 120.0 . .
C2AA C72 N6 122.3(4) . .
C1AA C2AA C72 120.0 . .
C2AA C1AA C0AA 120.0 . .
C1AA C0AA C3AA 118.6(3) . .
C74 C0AA C3AA 121.4(3) . .
C74 C0AA C1AA 120.0 . .
C0AA C74 C73 120.0 . .
O16S C84 N01R 125.1(8) . .
C68 C67 C66 120.0 . .
C69 C68 C67 120.0 . .
C68 C69 N6 118.1(4) . .
C68 C69 C70 120.0 . .
C70 C69 N6 121.9(4) . .
C71 C70 C69 120.0 . .
C70 C71 C66 120.0 . .
C67 C66 C63A 124.2(6) . .
C67 C66 C63B 120.5(5) . .
C71 C66 C67 120.0 . .
C71 C66 C63A 115.8(6) . .
C71 C66 C63B 119.5(5) . .
C57B C58B C59B 120.0 . .
C58B C57B N5B 124.3(14) . .
C56B C57B C58B 120.0 . .
C56B C57B N5B 114.7(14) . .
C57B C56B C55B 120.0 . .
C54B C55B C56B 120.0 . .
C55B C54B C59B 120.0 . .
C55B C54B C53B 122.0(10) . .
C59B C54B C53B 118.0(10) . .
C54B C59B C58B 120.0 . .
C55A C56A C57A 120.0 . .
C54A C55A C56A 120.0 . .
C55A C54A C59A 120.0 . .
C55A C54A C53A 118.5(9) . .
C59A C54A C53A 121.3(9) . .
C58A C59A C54A 120.0 . .
C59A C58A C57A 120.0 . .
C58A C57A C56A 120.0 . .
N5A C57A C56A 123.9(14) . .
N5A C57A C58A 116.1(14) . .
C57A N5A C60A 117.7(17) . .
C60B N5B C57B 127(2) . .
C27 O6 Zn1 131.4(7) . .
C27 O7 Zn3 129.6(5) . .
O6 C27 C28 121.3(9) . .
O6 C27 O7 124.2(7) . .
O7 C27 C28 114.5(8) . .
C62A C61A C60A 120.0 . .
C63A C62A C61A 120.0 . .
C62A C63A C66 118.3(8) . .
C62A C63A C64A 120.0 . .
C64A C63A C66 121.6(8) . .
C63A C64A C65A 120.0 . .
C60A C65A C64A 120.0 . .
C61A C60A N5A 114.5(11) . .
C65A C60A N5A 124.8(12) . .
C65A C60A C61A 120.0 . .
C61B C62B C63B 120.0 . .
C62B C61B C60B 120.0 . .
N5B C60B C61B 128.1(13) . .
N5B C60B C65B 110.1(13) . .
C65B C60B C61B 120.0 . .
C60B C65B C64B 120.0 . .
C63B C64B C65B 120.0 . .
C62B C63B C66 118.1(7) . .
C64B C63B C66 121.9(7) . .
C64B C63B C62B 120.0 . .
C53B O10 Zn2 118.1(9) . .
C53A O10 Zn2 119.0(6) . .
O10 C53B C54B 123.8(12) . .
O10 C53B O11B 123.2(14) . .
O11B C53B C54B 112.0(12) . .
C53A O11A Zn1 131.1(9) . .
C78 O14 Zn3 121.2(8) . .
O14 C78 N8 123.6(12) . .
C78 N8 C80 116.2(11) . .
C78 N8 C79 125.8(16) . .
C79 N8 C80 118.0(13) . .
O15 C75 N7 125.3(8) . .
C75 N7 C77 122.6(6) . .
C75 N7 C76 119.8(6) . .
C77 N7 C76 117.3(5) . .
C75 O15 Zn3 129.2(5) . .
O18S C87 N0AA 126.1 . .
C87 N0AA C88 124.6 . .
C89 N0AA C87 125.1(12) . .
C89 N0AA C88 110.3(12) . .
O20S C93B N1AA 122.0(17) . .
C93B N1AA C91A 117.7(17) . .
C93B N1AA C92A 122(2) . .
C92A N1AA C91A 121(3) . .
C90B N12 C92B 112.4(18) . .
C90B N12 C91B 135.2(19) . .
C91B N12 C92B 112.4(16) . .
O19S C90B N12 134(2) . .
O10 C53A C54A 113.6(9) . .
O11A C53A C54A 115.0(11) . .
O11A C53A O10 130.2(11) . .
C53B O11B Zn1 124.7(9) . .
O19S C4AA N12A 137(2) . .
C4AA N12A C5AA 132(2) . .
C4AA N12A C6AA 112(2) . .
C5AA N12A C6AA 115(2) . .
O21S C90A N2A 114(2) . .
C95B N2A C13A 114(2) . .
C90A N2A C95B 125(3) . .
C90A N2A C13A 121(2) . .

loop_
_geom_bond_atom_site_label_1
_geom_bond_atom_site_label_2
_geom_bond_distance
_geom_bond_site_symmetry_2
Zn3 O1 1.968(4) .
Zn3 O9 2.050(4) 2_676
Zn3 O3 2.365(6) .
Zn3 O7 1.994(5) .
Zn3 O14 2.135(9) .
Zn3 O15 2.047(4) .
Zn2 Zn4 3.1138(8) .
Zn2 Zn1 3.1523(8) .
Zn2 O1 1.940(3) .
Zn2 O4 1.962(4) 2_756
Zn2 O2 1.930(4) .
Zn2 O10 1.986(5) .
Zn4 Zn1 3.1562(9) .
Zn4 O5 1.966(3) 2_756
Zn4 O8 1.961(4) 2_676
Zn4 O1 1.921(4) .
Zn4 O12 1.979(4) 2_665
Zn1 O1 1.961(4) .
Zn1 O13 2.002(4) 2_665
Zn1 O6 1.941(5) .
Zn1 O11A 1.864(8) .
Zn1 O11B 2.218(9) .
O5 Zn4 1.966(3) 2_756
O5 C26 1.265(6) .
O8 Zn4 1.961(4) 2_676
O8 C52 1.270(7) .
O13 Zn1 2.002(4) 2_665
O13 C3AA 1.236(7) .
O4 Zn2 1.962(4) 2_756
O4 C26 1.282(7) .
O2 C1 1.260(8) .
O12 Zn4 1.979(4) 2_665
O12 C3AA 1.278(7) .
O9 Zn3 2.050(4) 2_676
O9 C52 1.271(6) .
O17S C81 1.207(8) .
N9S C81 1.334(8) .
N9S C82 1.466(9) .
N9S C83 1.446(8) .
N1 C5 1.385(5) .
N1 C8 1.440(4) .
N3 C31 1.379(5) .
N3 C34 1.416(5) .
N2 C20 1.397(5) .
N2 C17 1.447(4) .
C30 C29 1.3900 .
C30 C31 1.3900 .
C29 C28 1.3900 .
C28 C33 1.3900 .
C28 C27 1.507(7) .
C33 C32 1.3900 .
C32 C31 1.3900 .
O3 C1 1.293(7) .
N4 C43 1.446(5) .
N4 C46 1.374(6) .
C26 C23 1.495(5) .
C21 C20 1.3900 .
C21 C22 1.3900 .
C20 C25 1.3900 .
C25 C24 1.3900 .
C24 C23 1.3900 .
C23 C22 1.3900 .
C45 C44 1.3900 .
C45 C40 1.3900 .
C44 C43 1.3900 .
C43 C42 1.3900 .
C42 C41 1.3900 .
C41 C40 1.3900 .
C40 C37 1.524(3) .
C6 C5 1.3900 .
C6 C7 1.3900 .
C5 C4 1.3900 .
C4 C3 1.3900 .
C3 C2 1.3900 .
C2 C7 1.3900 .
C2 C1 1.487(7) .
N6 C72 1.420(6) .
N6 C69 1.421(7) .
C51 C46 1.3900 .
C51 C50 1.3900 .
C46 C47 1.3900 .
C47 C48 1.3900 .
C48 C49 1.3900 .
C49 C50 1.3900 .
C49 C52 1.505(6) .
O16S C84 1.253(9) .
C3AA C0AA 1.524(6) .
N01R C84 1.331(11) .
N01R C85 1.438(11) .
N01R C86 1.466(11) .
C13 C12 1.3900 .
C13 C8 1.3900 .
C12 C11 1.3900 .
C11 C10 1.3900 .
C11 C14 1.561(3) .
C10 C9 1.3900 .
C9 C8 1.3900 .
C15 C14 1.3900 .
C15 C16 1.3900 .
C14 C19 1.3900 .
C19 C18 1.3900 .
C18 C17 1.3900 .
C17 C16 1.3900 .
C36 C37 1.3900 .
C36 C35 1.3900 .
C37 C38 1.3900 .
C38 C39 1.3900 .
C39 C34 1.3900 .
C34 C35 1.3900 .
C73 C72 1.3900 .
C73 C74 1.3900 .
C72 C2AA 1.3900 .
C2AA C1AA 1.3900 .
C1AA C0AA 1.3900 .
C0AA C74 1.3900 .
C67 C68 1.3900 .
C67 C66 1.3900 .
C68 C69 1.3900 .
C69 C70 1.3900 .
C70 C71 1.3900 .
C71 C66 1.3900 .
C66 C63A 1.542(8) .
C66 C63B 1.552(7) .
C58B C57B 1.3900 .
C58B C59B 1.3900 .
C57B C56B 1.3900 .
C57B N5B 1.43(3) .
C56B C55B 1.3900 .
C55B C54B 1.3900 .
C54B C59B 1.3900 .
C54B C53B 1.577(18) .
C56A C55A 1.3900 .
C56A C57A 1.3900 .
C55A C54A 1.3900 .
C54A C59A 1.3900 .
C54A C53A 1.498(17) .
C59A C58A 1.3900 .
C58A C57A 1.3900 .
C57A N5A 1.34(2) .
N5A C60A 1.55(2) .
N5B C60B 1.39(3) .
O6 C27 1.201(12) .
O7 C27 1.295(12) .
C61A C62A 1.3900 .
C61A C60A 1.3900 .
C62A C63A 1.3900 .
C63A C64A 1.3900 .
C64A C65A 1.3900 .
C65A C60A 1.3900 .
C62B C61B 1.3900 .
C62B C63B 1.3900 .
C61B C60B 1.3900 .
C60B C65B 1.3900 .
C65B C64B 1.3900 .
C64B C63B 1.3900 .
O10 C53B 1.079(16) .
O10 C53A 1.404(14) .
C53B O11B 1.291(16) .
O11A C53A 1.278(14) .
O14 C78 1.283(13) .
C78 N8 1.285(15) .
N8 C80 1.483(19) .
N8 C79 1.36(2) .
C75 N7 1.322(7) .
C75 O15 1.225(9) .
N7 C77 1.453(8) .
N7 C76 1.480(9) .
O18S C87 1.1908 .
C87 N0AA 1.3786 .
N0AA C88 1.4611 .
N0AA C89 1.351(17) .
O20S C93B 1.249(13) .
C93B N1AA 1.348(11) .
N1AA C91A 1.478(14) .
N1AA C92A 1.443(18) .
C95B N2A 1.459(18) .
N12 C90B 1.360(14) .
N12 C92B 1.526(16) .
N12 C91B 1.425(15) .
O19S C90B 1.169(13) .
O19S C4AA 1.115(17) .
C4AA N12A 1.370(18) .
C5AA N12A 1.39(2) .
N12A C6AA 1.55(2) .
O21S C90A 1.28(2) .
C90A N2A 1.343(14) .
N2A C13A 1.466(14) .

loop_
_smtbx_masks_void_nr
_smtbx_masks_void_average_x
_smtbx_masks_void_average_y
_smtbx_masks_void_average_z
_smtbx_masks_void_volume
_smtbx_masks_void_count_electrons
1 -0.331 -0.213 0.000 3402.1 1120.3
